data_7208550
loop_
_publ_author_name
'Liu, Ying-Ying'
'Chen, Chun'
'Ma, Jian-Fang'
'Yang, Jin'

_publ_section_title
;
 A series of complexes constructed by different calix[4]arene derivatives
;
_journal_issue 19
_journal_name_full CrystEngComm
_journal_page_first 6201
_journal_paper_doi 10.1039/c2ce25650a
_journal_volume 14
_journal_year 2012
_chemical_formula_sum 'C208 H264 Cu7 Na4 O61'
_chemical_formula_weight 4276.93
_chemical_name_systematic
;
?
;
_space_group_IT_number 15
_symmetry_cell_setting monoclinic
_symmetry_space_group_name_Hall '-C 2yc'
_symmetry_space_group_name_H-M 'C 1 2/c 1'
_atom_sites_solution_hydrogens geom
_atom_sites_solution_primary direct
_atom_sites_solution_secondary difmap
_audit_creation_method SHELXL-97
_cell_angle_alpha 90
_cell_angle_beta 95.734(2)
_cell_angle_gamma 90
_cell_formula_units_Z 4
_cell_length_a 53.4770(8)
_cell_length_b 10.5650(3)
_cell_length_c 38.1550(13)
_cell_measurement_temperature 293(2)
_cell_volume 21449.1(10)
_computing_cell_refinement CrysAlis
_computing_data_collection 'CrysAlis (Oxford Diffraction, 2006)'
_computing_data_reduction CrysAlis
_computing_structure_refinement 'SHELXL-97 (Sheldrick, 1997)'
_computing_structure_solution 'SHELXS-97 (Sheldrick, 1997)'
_diffrn_ambient_temperature 293(2)
_diffrn_detector_area_resol_mean 10.0
_diffrn_measured_fraction_theta_full 0.994
_diffrn_measured_fraction_theta_max 0.994
_diffrn_measurement_device_type 'Oxford Diffraction Gemini R Ultra'
_diffrn_measurement_method '\w scan'
_diffrn_radiation_monochromator graphite
_diffrn_radiation_source 'fine-focus sealed tube'
_diffrn_radiation_type MoK\a
_diffrn_radiation_wavelength 0.71069
_diffrn_reflns_av_R_equivalents 0.0461
_diffrn_reflns_av_sigmaI/netI 0.1562
_diffrn_reflns_limit_h_max 63
_diffrn_reflns_limit_h_min -51
_diffrn_reflns_limit_k_max 12
_diffrn_reflns_limit_k_min -10
_diffrn_reflns_limit_l_max 38
_diffrn_reflns_limit_l_min -45
_diffrn_reflns_number 41537
_diffrn_reflns_theta_full 25.00
_diffrn_reflns_theta_max 25.03
_diffrn_reflns_theta_min 2.99
_exptl_absorpt_coefficient_mu 0.770
_exptl_absorpt_correction_T_max 0.8868
_exptl_absorpt_correction_T_min 0.8490
_exptl_absorpt_correction_type multi-scan
_exptl_absorpt_process_details
;
CrysAlis (Oxford Diffraction, 2006)
;
_exptl_crystal_colour blue
_exptl_crystal_density_diffrn 1.324
_exptl_crystal_density_method 'not measured'
_exptl_crystal_description block
_exptl_crystal_F_000 8988
_exptl_crystal_size_max 0.22
_exptl_crystal_size_mid 0.20
_exptl_crystal_size_min 0.16
_refine_diff_density_max 0.786
_refine_diff_density_min -0.684
_refine_diff_density_rms 0.063
_refine_ls_extinction_method none
_refine_ls_goodness_of_fit_ref 0.864
_refine_ls_hydrogen_treatment mixed
_refine_ls_matrix_type full
_refine_ls_number_parameters 1372
_refine_ls_number_reflns 18832
_refine_ls_number_restraints 74
_refine_ls_restrained_S_all 0.884
_refine_ls_R_factor_all 0.1118
_refine_ls_R_factor_gt 0.0486
_refine_ls_shift/su_max 0.002
_refine_ls_shift/su_mean 0.000
_refine_ls_structure_factor_coef Fsqd
_refine_ls_weighting_details 'calc w=1/[\s^2^(Fo^2^)+(0.0374P)^2^+0.0000P] where P=(Fo^2^+2Fc^2^)/3'
_refine_ls_weighting_scheme calc
_refine_ls_wR_factor_gt 0.0946
_refine_ls_wR_factor_ref 0.1011
_reflns_number_gt 8670
_reflns_number_total 18832
_reflns_threshold_expression >2sigma(I)
_cod_data_source_file c2ce25650a.txt
_cod_data_source_block 11
_cod_depositor_comments
;
The following automatic conversions were performed:

'_symmetry_cell_setting' value 'Monoclinic' changed to 'monoclinic'
according to /home/saulius/struct/CIF-dictionaries/cif_core.dic
dictionary named 'cif_core.dic' version 2.4.1 from 2010-06-29.

Automatic conversion script
Id: cif_fix_values 1891 2012-01-12 08:04:46Z andrius 
;
_cod_original_sg_symbol_H-M C2/c
_cod_database_code 7208550

loop_
_symmetry_equiv_pos_as_xyz
'x, y, z'
'-x, y, -z+1/2'
'x+1/2, y+1/2, z'
'-x+1/2, y+1/2, -z+1/2'
'-x, -y, -z'
'x, -y, z-1/2'
'-x+1/2, -y+1/2, -z'
'x+1/2, -y+1/2, z-1/2'

loop_
_atom_site_label
_atom_site_type_symbol
_atom_site_fract_x
_atom_site_fract_y
_atom_site_fract_z
_atom_site_U_iso_or_equiv
_atom_site_adp_type
_atom_site_occupancy
_atom_site_symmetry_multiplicity
_atom_site_calc_flag
_atom_site_refinement_flags
_atom_site_disorder_assembly
_atom_site_disorder_group
Cu1 Cu 0.436947(9) -0.13737(5) 0.693014(14) 0.03673(16) Uani 1 1 d . . .
Cu2 Cu 0.5000 -0.49287(7) 0.7500 0.0392(2) Uani 1 2 d SD . .
Cu3 Cu 0.468471(9) -0.84867(5) 0.693152(13) 0.03163(15) Uani 1 1 d . . .
Cu4 Cu 0.428921(10) -0.65112(5) 0.662039(15) 0.03692(15) Uani 1 1 d . . .
Na1 Na 0.52871(3) -0.84046(15) 0.66252(4) 0.0347(4) Uani 1 1 d . . .
Na2 Na 0.37662(3) -0.08127(16) 0.66367(5) 0.0436(5) Uani 1 1 d . . .
C1 C 0.55238(8) -0.5360(4) 0.59566(11) 0.0317(11) Uani 1 1 d . . .
H1A H 0.5413 -0.5272 0.6142 0.038 Uiso 1 1 calc R . .
H1B H 0.5552 -0.4526 0.5862 0.038 Uiso 1 1 calc R . .
C2 C 0.57725(8) -0.5925(4) 0.61073(12) 0.0320(11) Uani 1 1 d . . .
C3 C 0.58025(7) -0.6539(4) 0.64299(11) 0.0302(10) Uani 1 1 d . . .
C4 C 0.60261(8) -0.7161(4) 0.65473(11) 0.0330(11) Uani 1 1 d . . .
C5 C 0.62223(8) -0.7115(4) 0.63320(13) 0.0415(12) Uani 1 1 d . . .
H5 H 0.6373 -0.7513 0.6409 0.050 Uiso 1 1 calc R . .
C6 C 0.62023(8) -0.6500(4) 0.60069(13) 0.0398(12) Uani 1 1 d . A .
C7 C 0.59750(8) -0.5912(4) 0.59004(12) 0.0391(12) Uani 1 1 d . . .
H7 H 0.5956 -0.5497 0.5684 0.047 Uiso 1 1 calc R . .
C8 C 0.60643(8) -0.7957(4) 0.68802(12) 0.0371(12) Uani 1 1 d . . .
H8A H 0.6215 -0.7680 0.7022 0.045 Uiso 1 1 calc R . .
H8B H 0.5923 -0.7837 0.7018 0.045 Uiso 1 1 calc R . .
C9 C 0.60878(8) -0.9342(4) 0.67935(11) 0.0324(11) Uani 1 1 d . . .
C10 C 0.63183(8) -0.9888(4) 0.67384(12) 0.0392(12) Uani 1 1 d . . .
H10 H 0.6463 -0.9403 0.6780 0.047 Uiso 1 1 calc R . .
C11 C 0.63396(8) -1.1128(4) 0.66235(12) 0.0412(12) Uani 1 1 d . A .
C12 C 0.61192(8) -1.1802(4) 0.65462(11) 0.0379(12) Uani 1 1 d . . .
H12 H 0.6128 -1.2611 0.6452 0.045 Uiso 1 1 calc R . .
C13 C 0.58859(7) -1.1323(4) 0.66031(10) 0.0295(10) Uani 1 1 d . . .
C14 C 0.58766(7) -1.0123(4) 0.67446(10) 0.0283(11) Uani 1 1 d . . .
C15 C 0.56473(8) -1.2024(4) 0.64751(11) 0.0334(11) Uani 1 1 d . . .
H15A H 0.5520 -1.1874 0.6635 0.040 Uiso 1 1 calc R . .
H15B H 0.5680 -1.2926 0.6471 0.040 Uiso 1 1 calc R . .
C16 C 0.55522(7) -1.1572(4) 0.61083(11) 0.0267(10) Uani 1 1 d . . .
C17 C 0.53433(7) -1.0800(4) 0.60351(12) 0.0267(10) Uani 1 1 d . . .
C18 C 0.52771(7) -1.0309(4) 0.56994(12) 0.0271(10) Uani 1 1 d . . .
C19 C 0.54237(8) -1.0652(4) 0.54358(11) 0.0306(11) Uani 1 1 d . . .
H19 H 0.5379 -1.0351 0.5209 0.037 Uiso 1 1 calc R . .
C20 C 0.56343(8) -1.1422(4) 0.54931(12) 0.0312(10) Uani 1 1 d . . .
C21 C 0.56922(8) -1.1876(4) 0.58305(12) 0.0304(11) Uani 1 1 d . . .
H21 H 0.5831 -1.2407 0.5875 0.036 Uiso 1 1 calc R . .
C22 C 0.50604(7) -0.9379(3) 0.56131(11) 0.0294(11) Uani 1 1 d . . .
H22A H 0.4944 -0.9712 0.5424 0.035 Uiso 1 1 calc R . .
H22B H 0.4970 -0.9254 0.5818 0.035 Uiso 1 1 calc R . .
C23 C 0.51684(7) -0.8130(4) 0.55024(11) 0.0266(10) Uani 1 1 d . . .
C24 C 0.52493(7) -0.7215(4) 0.57462(11) 0.0262(10) Uani 1 1 d . . .
C25 C 0.54018(7) -0.6204(4) 0.56690(11) 0.0276(10) Uani 1 1 d . . .
C26 C 0.54465(8) -0.6058(4) 0.53157(12) 0.0353(12) Uani 1 1 d . . .
H26 H 0.5547 -0.5389 0.5256 0.042 Uiso 1 1 calc R . .
C27 C 0.53478(8) -0.6865(4) 0.50504(12) 0.0345(11) Uani 1 1 d . . .
C28 C 0.52159(8) -0.7917(4) 0.51526(12) 0.0335(11) Uani 1 1 d . . .
H28 H 0.5157 -0.8501 0.4982 0.040 Uiso 1 1 calc R . .
C29 C 0.53795(10) -0.6656(4) 0.46587(12) 0.0474(13) Uani 1 1 d . . .
C30 C 0.51108(10) -0.6507(5) 0.44582(14) 0.0697(16) Uani 1 1 d . . .
H30A H 0.5013 -0.7251 0.4493 0.105 Uiso 1 1 calc R . .
H30B H 0.5125 -0.6397 0.4211 0.105 Uiso 1 1 calc R . .
H30C H 0.5030 -0.5781 0.4547 0.105 Uiso 1 1 calc R . .
C31 C 0.55013(11) -0.7812(5) 0.45069(14) 0.0727(18) Uani 1 1 d . . .
H31A H 0.5404 -0.8553 0.4548 0.109 Uiso 1 1 calc R . .
H31B H 0.5669 -0.7911 0.4619 0.109 Uiso 1 1 calc R . .
H31C H 0.5507 -0.7699 0.4258 0.109 Uiso 1 1 calc R . .
C32 C 0.55267(13) -0.5472(5) 0.45936(14) 0.093(2) Uani 1 1 d . . .
H32A H 0.5539 -0.5381 0.4346 0.140 Uiso 1 1 calc R . .
H32B H 0.5692 -0.5533 0.4716 0.140 Uiso 1 1 calc R . .
H32C H 0.5442 -0.4748 0.4678 0.140 Uiso 1 1 calc R . .
C33 C 0.58002(9) -1.1664(4) 0.51945(13) 0.0486(13) Uani 1 1 d . . .
C34 C 0.59614(14) -1.0505(6) 0.5160(2) 0.133(3) Uani 1 1 d . . .
H34A H 0.5856 -0.9778 0.5114 0.199 Uiso 1 1 calc R . .
H34B H 0.6063 -1.0623 0.4968 0.199 Uiso 1 1 calc R . .
H34C H 0.6068 -1.0379 0.5374 0.199 Uiso 1 1 calc R . .
C35 C 0.56399(13) -1.1876(6) 0.48435(16) 0.103(2) Uani 1 1 d . . .
H35A H 0.5536 -1.2611 0.4861 0.154 Uiso 1 1 calc R . .
H35B H 0.5748 -1.2001 0.4660 0.154 Uiso 1 1 calc R . .
H35C H 0.5535 -1.1150 0.4790 0.154 Uiso 1 1 calc R . .
C36 C 0.59638(12) -1.2813(6) 0.52611(15) 0.094(2) Uani 1 1 d . . .
H36A H 0.5860 -1.3547 0.5279 0.141 Uiso 1 1 calc R . .
H36B H 0.6070 -1.2704 0.5477 0.141 Uiso 1 1 calc R . .
H36C H 0.6065 -1.2923 0.5070 0.141 Uiso 1 1 calc R . .
C37 C 0.65962(9) -1.1700(5) 0.65640(14) 0.0522(14) Uani 1 1 d . . .
C38 C 0.66093(16) -1.1873(11) 0.6177(2) 0.074(3) Uani 0.620(5) 1 d P A 1
H38A H 0.6473 -1.2404 0.6083 0.110 Uiso 0.620(5) 1 calc PR A 1
H38B H 0.6766 -1.2262 0.6138 0.110 Uiso 0.620(5) 1 calc PR A 1
H38C H 0.6597 -1.1064 0.6063 0.110 Uiso 0.620(5) 1 calc PR A 1
C39 C 0.66223(17) -1.3014(9) 0.6745(3) 0.088(3) Uani 0.620(5) 1 d PU A 1
H39A H 0.6486 -1.3548 0.6654 0.131 Uiso 0.620(5) 1 calc PR A 1
H39B H 0.6619 -1.2914 0.6995 0.131 Uiso 0.620(5) 1 calc PR A 1
H39C H 0.6779 -1.3394 0.6698 0.131 Uiso 0.620(5) 1 calc PR A 1
C40 C 0.68121(19) -1.0909(11) 0.6723(4) 0.097(4) Uani 0.620(5) 1 d PU A 1
H40A H 0.6800 -1.0809 0.6971 0.146 Uiso 0.620(5) 1 calc PR A 1
H40B H 0.6807 -1.0093 0.6612 0.146 Uiso 0.620(5) 1 calc PR A 1
H40C H 0.6968 -1.1320 0.6687 0.146 Uiso 0.620(5) 1 calc PR A 1
C42 C 0.6452(2) -0.7813(9) 0.5645(3) 0.081(3) Uani 0.620(5) 1 d PU A 1
H42A H 0.6478 -0.8380 0.5842 0.121 Uiso 0.620(5) 1 calc PR A 1
H42B H 0.6595 -0.7843 0.5512 0.121 Uiso 0.620(5) 1 calc PR A 1
H42C H 0.6304 -0.8061 0.5497 0.121 Uiso 0.620(5) 1 calc PR A 1
C43 C 0.66653(19) -0.6115(11) 0.5987(3) 0.096(4) Uani 0.620(5) 1 d PU A 1
H43A H 0.6647 -0.5265 0.6070 0.143 Uiso 0.620(5) 1 calc PR A 1
H43B H 0.6801 -0.6149 0.5841 0.143 Uiso 0.620(5) 1 calc PR A 1
H43C H 0.6700 -0.6672 0.6184 0.143 Uiso 0.620(5) 1 calc PR A 1
C44 C 0.6385(2) -0.5599(11) 0.5470(3) 0.095(4) Uani 0.620(5) 1 d PU A 1
H44A H 0.6370 -0.4758 0.5561 0.142 Uiso 0.620(5) 1 calc PR A 1
H44B H 0.6235 -0.5808 0.5322 0.142 Uiso 0.620(5) 1 calc PR A 1
H44C H 0.6527 -0.5641 0.5335 0.142 Uiso 0.620(5) 1 calc PR A 1
C86 C 0.2389(2) -0.2808(11) 0.7253(4) 0.109(4) Uani 0.620(5) 1 d PU A 1
H86A H 0.2392 -0.1960 0.7164 0.164 Uiso 0.620(5) 1 calc PR A 1
H86B H 0.2458 -0.2816 0.7496 0.164 Uiso 0.620(5) 1 calc PR A 1
H86C H 0.2220 -0.3113 0.7235 0.164 Uiso 0.620(5) 1 calc PR A 1
C87 C 0.24090(18) -0.3679(13) 0.6661(3) 0.113(5) Uani 0.620(5) 1 d P A 1
H87A H 0.2503 -0.4196 0.6514 0.170 Uiso 0.620(5) 1 calc PR A 1
H87B H 0.2397 -0.2835 0.6568 0.170 Uiso 0.620(5) 1 calc PR A 1
H87C H 0.2243 -0.4025 0.6667 0.170 Uiso 0.620(5) 1 calc PR A 1
C88 C 0.2549(2) -0.4983(13) 0.7176(5) 0.127(6) Uani 0.620(5) 1 d P A 1
H88A H 0.2640 -0.5509 0.7027 0.191 Uiso 0.620(5) 1 calc PR A 1
H88B H 0.2380 -0.5290 0.7175 0.191 Uiso 0.620(5) 1 calc PR A 1
H88C H 0.2631 -0.5005 0.7412 0.191 Uiso 0.620(5) 1 calc PR A 1
C82 C 0.2515(2) 0.0220(12) 0.6042(4) 0.123(5) Uani 0.620(5) 1 d PU A 1
H82A H 0.2346 0.0165 0.5932 0.185 Uiso 0.620(5) 1 calc PR A 1
H82B H 0.2553 -0.0519 0.6183 0.185 Uiso 0.620(5) 1 calc PR A 1
H82C H 0.2629 0.0274 0.5864 0.185 Uiso 0.620(5) 1 calc PR A 1
C83 C 0.23598(15) 0.1356(14) 0.6563(3) 0.103(5) Uani 0.620(5) 1 d P A 1
H83A H 0.2190 0.1350 0.6455 0.155 Uiso 0.620(5) 1 calc PR A 1
H83B H 0.2385 0.2086 0.6713 0.155 Uiso 0.620(5) 1 calc PR A 1
H83C H 0.2391 0.0603 0.6702 0.155 Uiso 0.620(5) 1 calc PR A 1
C84 C 0.2472(2) 0.2539(11) 0.6053(3) 0.105(4) Uani 0.620(5) 1 d PU A 1
H84A H 0.2299 0.2472 0.5958 0.157 Uiso 0.620(5) 1 calc PR A 1
H84B H 0.2577 0.2583 0.5864 0.157 Uiso 0.620(5) 1 calc PR A 1
H84C H 0.2494 0.3290 0.6195 0.157 Uiso 0.620(5) 1 calc PR A 1
C90 C 0.2678(2) -0.2748(11) 0.5584(3) 0.105(4) Uani 0.620(5) 1 d PU A 1
H90A H 0.2739 -0.1932 0.5522 0.158 Uiso 0.620(5) 1 calc PR A 1
H90B H 0.2671 -0.2787 0.5834 0.158 Uiso 0.620(5) 1 calc PR A 1
H90C H 0.2514 -0.2882 0.5466 0.158 Uiso 0.620(5) 1 calc PR A 1
C91 C 0.2746(3) -0.5030(11) 0.5566(4) 0.109(5) Uani 0.620(5) 1 d P A 1
H91A H 0.2869 -0.5675 0.5536 0.163 Uiso 0.620(5) 1 calc PR A 1
H91B H 0.2596 -0.5198 0.5413 0.163 Uiso 0.620(5) 1 calc PR A 1
H91C H 0.2707 -0.5028 0.5806 0.163 Uiso 0.620(5) 1 calc PR A 1
C92 C 0.2863(3) -0.3678(15) 0.5077(4) 0.138(6) Uani 0.620(5) 1 d PU A 1
H92A H 0.2937 -0.2887 0.5017 0.208 Uiso 0.620(5) 1 calc PR A 1
H92B H 0.2696 -0.3741 0.4959 0.208 Uiso 0.620(5) 1 calc PR A 1
H92C H 0.2964 -0.4364 0.5003 0.208 Uiso 0.620(5) 1 calc PR A 1
O10 O 0.4200(4) -0.4039(16) 0.6695(4) 0.081(5) Uani 0.620(5) 1 d P A 1
C38' C 0.6593(4) -1.273(2) 0.6338(7) 0.120(8) Uiso 0.380(5) 1 d P A 2
H38D H 0.6471 -1.2594 0.6141 0.179 Uiso 0.380(5) 1 calc PR A 2
H38E H 0.6551 -1.3481 0.6462 0.179 Uiso 0.380(5) 1 calc PR A 2
H38F H 0.6756 -1.2833 0.6257 0.179 Uiso 0.380(5) 1 calc PR A 2
C39' C 0.6771(3) -1.1708(14) 0.6897(4) 0.062(4) Uiso 0.380(5) 1 d P A 2
H39D H 0.6745 -1.0955 0.7030 0.092 Uiso 0.380(5) 1 calc PR A 2
H39E H 0.6941 -1.1735 0.6840 0.092 Uiso 0.380(5) 1 calc PR A 2
H39F H 0.6737 -1.2438 0.7034 0.092 Uiso 0.380(5) 1 calc PR A 2
C40' C 0.6764(3) -1.0615(17) 0.6357(6) 0.106(6) Uiso 0.380(5) 1 d P A 2
H40D H 0.6684 -1.0471 0.6123 0.159 Uiso 0.380(5) 1 calc PR A 2
H40E H 0.6931 -1.0924 0.6343 0.159 Uiso 0.380(5) 1 calc PR A 2
H40F H 0.6770 -0.9835 0.6487 0.159 Uiso 0.380(5) 1 calc PR A 2
C42' C 0.6636(3) -0.7403(16) 0.5910(5) 0.088(6) Uiso 0.380(5) 1 d P A 2
H42D H 0.6573 -0.8245 0.5936 0.132 Uiso 0.380(5) 1 calc PR A 2
H42E H 0.6709 -0.7101 0.6135 0.132 Uiso 0.380(5) 1 calc PR A 2
H42F H 0.6761 -0.7411 0.5747 0.132 Uiso 0.380(5) 1 calc PR A 2
C43' C 0.6523(3) -0.5260(14) 0.5739(5) 0.075(5) Uiso 0.380(5) 1 d P A 2
H43D H 0.6390 -0.4684 0.5663 0.112 Uiso 0.380(5) 1 calc PR A 2
H43E H 0.6644 -0.5270 0.5570 0.112 Uiso 0.380(5) 1 calc PR A 2
H43F H 0.6603 -0.4991 0.5964 0.112 Uiso 0.380(5) 1 calc PR A 2
C44' C 0.6306(3) -0.6973(19) 0.5396(5) 0.107(7) Uiso 0.380(5) 1 d P A 2
H44D H 0.6240 -0.7814 0.5411 0.161 Uiso 0.380(5) 1 calc PR A 2
H44E H 0.6435 -0.6968 0.5238 0.161 Uiso 0.380(5) 1 calc PR A 2
H44F H 0.6174 -0.6407 0.5309 0.161 Uiso 0.380(5) 1 calc PR A 2
C86' C 0.2350(3) -0.2738(18) 0.6895(6) 0.101(6) Uiso 0.380(5) 1 d P A 2
H86D H 0.2386 -0.1916 0.6995 0.152 Uiso 0.380(5) 1 calc PR A 2
H86E H 0.2188 -0.3015 0.6951 0.152 Uiso 0.380(5) 1 calc PR A 2
H86F H 0.2352 -0.2695 0.6644 0.152 Uiso 0.380(5) 1 calc PR A 2
C87' C 0.2509(5) -0.492(3) 0.6931(7) 0.114(10) Uiso 0.380(5) 1 d P A 2
H87D H 0.2638 -0.5444 0.7051 0.171 Uiso 0.380(5) 1 calc PR A 2
H87E H 0.2519 -0.4978 0.6682 0.171 Uiso 0.380(5) 1 calc PR A 2
H87F H 0.2347 -0.5211 0.6986 0.171 Uiso 0.380(5) 1 calc PR A 2
C88' C 0.2507(3) -0.3664(16) 0.7458(4) 0.074(5) Uiso 0.380(5) 1 d P A 2
H88D H 0.2525 -0.2821 0.7551 0.111 Uiso 0.380(5) 1 calc PR A 2
H88E H 0.2630 -0.4206 0.7580 0.111 Uiso 0.380(5) 1 calc PR A 2
H88F H 0.2342 -0.3974 0.7489 0.111 Uiso 0.380(5) 1 calc PR A 2
C82' C 0.2528(3) 0.1072(15) 0.5868(4) 0.078(5) Uiso 0.380(5) 1 d P A 2
H82D H 0.2622 0.1687 0.5750 0.117 Uiso 0.380(5) 1 calc PR A 2
H82E H 0.2356 0.1081 0.5769 0.117 Uiso 0.380(5) 1 calc PR A 2
H82F H 0.2598 0.0246 0.5839 0.117 Uiso 0.380(5) 1 calc PR A 2
C83' C 0.2382(4) 0.0440(18) 0.6427(6) 0.103(7) Uiso 0.380(5) 1 d P A 2
H83D H 0.2453 -0.0384 0.6401 0.155 Uiso 0.380(5) 1 calc PR A 2
H83E H 0.2216 0.0466 0.6305 0.155 Uiso 0.380(5) 1 calc PR A 2
H83F H 0.2373 0.0614 0.6672 0.155 Uiso 0.380(5) 1 calc PR A 2
C84' C 0.2439(3) 0.2820(13) 0.6288(5) 0.073(5) Uiso 0.380(5) 1 d P A 2
H84D H 0.2551 0.3381 0.6183 0.110 Uiso 0.380(5) 1 calc PR A 2
H84E H 0.2428 0.3064 0.6529 0.110 Uiso 0.380(5) 1 calc PR A 2
H84F H 0.2275 0.2867 0.6161 0.110 Uiso 0.380(5) 1 calc PR A 2
C90' C 0.2731(3) -0.2371(15) 0.5397(5) 0.082(5) Uiso 0.380(5) 1 d P A 2
H90D H 0.2715 -0.1939 0.5615 0.123 Uiso 0.380(5) 1 calc PR A 2
H90E H 0.2567 -0.2462 0.5270 0.123 Uiso 0.380(5) 1 calc PR A 2
H90F H 0.2837 -0.1891 0.5258 0.123 Uiso 0.380(5) 1 calc PR A 2
C91' C 0.2669(6) -0.441(3) 0.5669(10) 0.177(17) Uiso 0.380(5) 1 d P A 2
H91D H 0.2514 -0.4500 0.5521 0.266 Uiso 0.380(5) 1 calc PR A 2
H91E H 0.2640 -0.3930 0.5875 0.266 Uiso 0.380(5) 1 calc PR A 2
H91F H 0.2733 -0.5229 0.5738 0.266 Uiso 0.380(5) 1 calc PR A 2
C92' C 0.2894(4) -0.4270(18) 0.5106(5) 0.079(6) Uiso 0.380(5) 1 d P A 2
H92D H 0.2734 -0.4396 0.4971 0.118 Uiso 0.380(5) 1 calc PR A 2
H92E H 0.2982 -0.5061 0.5131 0.118 Uiso 0.380(5) 1 calc PR A 2
H92F H 0.2991 -0.3674 0.4987 0.118 Uiso 0.380(5) 1 calc PR A 2
O10' O 0.4111(7) -0.440(3) 0.6761(9) 0.107(11) Uani 0.380(5) 1 d P A 2
C41 C 0.64203(9) -0.6529(5) 0.57720(14) 0.0520(14) Uani 1 1 d . . .
C45 C 0.49391(7) -0.6533(4) 0.60702(11) 0.0322(11) Uani 1 1 d . . .
H45A H 0.4833 -0.6713 0.5854 0.039 Uiso 1 1 calc R . .
H45B H 0.4985 -0.5646 0.6067 0.039 Uiso 1 1 calc R . .
C46 C 0.47929(8) -0.6776(4) 0.63798(12) 0.0283(10) Uani 1 1 d . . .
C47 C 0.50078(7) -1.1339(4) 0.63672(11) 0.0354(11) Uani 1 1 d . . .
H47A H 0.5082 -1.2141 0.6445 0.043 Uiso 1 1 calc R . .
H47B H 0.4906 -1.1480 0.6146 0.043 Uiso 1 1 calc R . .
C48 C 0.48445(8) -1.0863(4) 0.66371(11) 0.0281(11) Uani 1 1 d . . .
C49 C 0.53452(8) -0.5187(4) 0.69644(14) 0.0349(12) Uani 1 1 d . . .
C50 C 0.56064(8) -0.5682(4) 0.69147(12) 0.0388(12) Uani 1 1 d . . .
H50A H 0.5714 -0.4980 0.6864 0.047 Uiso 1 1 calc R . .
H50B H 0.5678 -0.6080 0.7131 0.047 Uiso 1 1 calc R . .
C51 C 0.54695(8) -0.9251(4) 0.74016(13) 0.0296(11) Uani 1 1 d . . .
C52 C 0.56340(9) -1.0102(4) 0.72071(12) 0.0514(14) Uani 1 1 d . . .
H52A H 0.5801 -1.0124 0.7331 0.062 Uiso 1 1 calc R . .
H52B H 0.5567 -1.0956 0.7203 0.062 Uiso 1 1 calc R . .
C53 C 0.36929(8) -0.1621(4) 0.55855(12) 0.0385(12) Uani 1 1 d . . .
H53A H 0.3852 -0.1585 0.5732 0.046 Uiso 1 1 calc R . .
H53B H 0.3725 -0.1927 0.5355 0.046 Uiso 1 1 calc R . .
C54 C 0.35786(7) -0.0319(4) 0.55528(12) 0.0303(11) Uani 1 1 d . . .
C55 C 0.34157(8) 0.0006(4) 0.52597(12) 0.0346(11) Uani 1 1 d . . .
H55 H 0.3397 -0.0550 0.5070 0.041 Uiso 1 1 calc R . .
C56 C 0.32790(8) 0.1130(4) 0.52387(12) 0.0349(11) Uani 1 1 d . . .
C57 C 0.33030(8) 0.1896(4) 0.55300(12) 0.0351(11) Uani 1 1 d . . .
H57 H 0.3208 0.2633 0.5525 0.042 Uiso 1 1 calc R . .
C58 C 0.34628(7) 0.1634(4) 0.58350(11) 0.0283(10) Uani 1 1 d . . .
C59 C 0.36092(7) 0.0546(4) 0.58289(11) 0.0272(11) Uani 1 1 d . A .
C60 C 0.34552(8) 0.2410(4) 0.61668(11) 0.0327(11) Uani 1 1 d . . .
H60A H 0.3414 0.3281 0.6105 0.039 Uiso 1 1 calc R . .
H60B H 0.3619 0.2398 0.6301 0.039 Uiso 1 1 calc R . .
C61 C 0.32601(8) 0.1881(4) 0.63909(12) 0.0318(11) Uani 1 1 d . . .
C62 C 0.30061(8) 0.1948(4) 0.62662(12) 0.0400(12) Uani 1 1 d . . .
H62 H 0.2962 0.2375 0.6056 0.048 Uiso 1 1 calc R . .
C63 C 0.28178(8) 0.1417(4) 0.64370(13) 0.0433(12) Uani 1 1 d . A .
C64 C 0.28877(8) 0.0798(4) 0.67485(13) 0.0424(12) Uani 1 1 d . . .
H64 H 0.2763 0.0445 0.6870 0.051 Uiso 1 1 calc R . .
C65 C 0.31387(8) 0.0672(4) 0.68919(12) 0.0355(11) Uani 1 1 d . . .
C66 C 0.33240(8) 0.1232(4) 0.67070(12) 0.0315(11) Uani 1 1 d . . .
C67 C 0.31957(8) -0.0142(4) 0.72202(11) 0.0379(12) Uani 1 1 d . . .
H67A H 0.3372 -0.0074 0.7305 0.045 Uiso 1 1 calc R . .
H67B H 0.3097 0.0148 0.7405 0.045 Uiso 1 1 calc R . .
C68 C 0.31310(7) -0.1507(4) 0.71294(11) 0.0344(11) Uani 1 1 d . . .
C69 C 0.33022(8) -0.2302(4) 0.69950(12) 0.0345(11) Uani 1 1 d . . .
C70 C 0.32346(9) -0.3455(4) 0.68382(12) 0.0425(12) Uani 1 1 d . . .
C71 C 0.29874(9) -0.3864(4) 0.68589(13) 0.0517(14) Uani 1 1 d . . .
H71 H 0.2938 -0.4642 0.6761 0.062 Uiso 1 1 calc R . .
C72 C 0.28139(9) -0.3153(5) 0.70189(14) 0.0512(14) Uani 1 1 d . A .
C73 C 0.28865(8) -0.1976(4) 0.71435(12) 0.0435(13) Uani 1 1 d . . .
H73 H 0.2769 -0.1470 0.7241 0.052 Uiso 1 1 calc R . .
C74 C 0.34150(9) -0.4169(4) 0.66238(12) 0.0477(14) Uani 1 1 d . . .
H74A H 0.3384 -0.5071 0.6636 0.057 Uiso 1 1 calc R . .
H74B H 0.3587 -0.4011 0.6720 0.057 Uiso 1 1 calc R . .
C75 C 0.33775(9) -0.3723(4) 0.62373(13) 0.0403(12) Uani 1 1 d . . .
C76 C 0.31569(10) -0.3963(4) 0.60379(15) 0.0508(14) Uani 1 1 d . . .
H76 H 0.3035 -0.4441 0.6136 0.061 Uiso 1 1 calc R . .
C77 C 0.31056(9) -0.3528(4) 0.56974(15) 0.0509(13) Uani 1 1 d . A .
C78 C 0.32901(10) -0.2804(4) 0.55571(13) 0.0465(13) Uani 1 1 d . . .
H78 H 0.3259 -0.2507 0.5327 0.056 Uiso 1 1 calc R . .
C79 C 0.35164(9) -0.2514(4) 0.57461(13) 0.0377(12) Uani 1 1 d . . .
C80 C 0.35607(9) -0.3010(4) 0.60880(13) 0.0364(12) Uani 1 1 d . A .
C81 C 0.25417(9) 0.1405(5) 0.62758(15) 0.0590(15) Uani 1 1 d . . .
C85 C 0.25448(10) -0.3649(6) 0.70415(19) 0.0758(18) Uani 1 1 d . . .
C89 C 0.28514(11) -0.3748(5) 0.54767(16) 0.0679(17) Uani 1 1 d . . .
C93 C 0.31058(8) 0.1495(5) 0.49101(12) 0.0435(12) Uani 1 1 d . . .
C94 C 0.32099(11) 0.2688(5) 0.47492(15) 0.0808(19) Uani 1 1 d . . .
H94A H 0.3103 0.2925 0.4543 0.121 Uiso 1 1 calc R . .
H94B H 0.3376 0.2522 0.4686 0.121 Uiso 1 1 calc R . .
H94C H 0.3216 0.3364 0.4918 0.121 Uiso 1 1 calc R . .
C95 C 0.30844(11) 0.0469(5) 0.46306(14) 0.0760(18) Uani 1 1 d . . .
H95A H 0.2973 0.0746 0.4432 0.114 Uiso 1 1 calc R . .
H95B H 0.3019 -0.0288 0.4726 0.114 Uiso 1 1 calc R . .
H95C H 0.3247 0.0299 0.4557 0.114 Uiso 1 1 calc R . .
C96 C 0.28404(9) 0.1770(6) 0.50123(14) 0.0763(18) Uani 1 1 d . . .
H96A H 0.2732 0.1994 0.4806 0.114 Uiso 1 1 calc R . .
H96B H 0.2847 0.2458 0.5177 0.114 Uiso 1 1 calc R . .
H96C H 0.2776 0.1030 0.5118 0.114 Uiso 1 1 calc R . .
C97 C 0.40269(7) 0.0843(4) 0.60719(12) 0.0361(11) Uani 1 1 d . . .
H97A H 0.4008 0.1756 0.6064 0.043 Uiso 1 1 calc R . .
H97B H 0.4083 0.0570 0.5850 0.043 Uiso 1 1 calc R . .
C98 C 0.42220(8) 0.0489(4) 0.63679(11) 0.0313(11) Uani 1 1 d . . .
C99 C 0.39679(8) -0.2314(4) 0.73342(12) 0.0330(11) Uani 1 1 d . A .
C100 C 0.36858(8) -0.2436(5) 0.73329(13) 0.0490(14) Uani 1 1 d . . .
H10A H 0.3642 -0.3322 0.7354 0.059 Uiso 1 1 calc R . .
H10B H 0.3633 -0.1993 0.7535 0.059 Uiso 1 1 calc R . .
C101 C 0.40981(11) -0.4352(6) 0.64206(18) 0.0543(15) Uani 1 1 d . . .
C102 C 0.40054(9) -0.3297(4) 0.61713(14) 0.0547(15) Uani 1 1 d . A .
H10C H 0.4136 -0.2667 0.6162 0.066 Uiso 1 1 calc R . .
H10D H 0.3966 -0.3636 0.5936 0.066 Uiso 1 1 calc R . .
C103 C 0.36762(9) 0.1889(5) 0.71073(13) 0.0631(16) Uani 1 1 d . . .
H10E H 0.3695 0.1399 0.7323 0.076 Uiso 1 1 calc R . .
H10F H 0.3556 0.2557 0.7138 0.076 Uiso 1 1 calc R . .
C104 C 0.39243(8) 0.2482(5) 0.70527(14) 0.0421(13) Uani 1 1 d . . .
O1 O 0.35766(5) 0.1079(3) 0.68231(8) 0.0357(7) Uani 1 1 d . . .
O2 O 0.35537(5) -0.1928(3) 0.70175(8) 0.0368(8) Uani 1 1 d . . .
O3 O 0.37845(6) -0.2717(3) 0.62903(8) 0.0400(8) Uani 1 1 d . . .
O4 O 0.37865(5) 0.0268(2) 0.61160(7) 0.0328(7) Uani 1 1 d . . .
O5 O 0.39870(5) 0.2594(3) 0.67440(8) 0.0439(8) Uani 1 1 d . . .
O6 O 0.40449(7) 0.2896(4) 0.73175(10) 0.0743(12) Uani 1 1 d . . .
O7 O 0.40989(5) -0.2983(3) 0.75428(8) 0.0418(8) Uani 1 1 d . . .
O8 O 0.40437(5) -0.1511(3) 0.71177(7) 0.0315(7) Uani 1 1 d . . .
O9 O 0.40957(5) -0.5453(3) 0.62793(8) 0.0469(9) Uani 1 1 d D A .
O11 O 0.41707(5) -0.0464(3) 0.65545(8) 0.0388(8) Uani 1 1 d . . .
O12 O 0.44146(5) 0.1132(3) 0.64088(8) 0.0414(8) Uani 1 1 d . . .
O13 O 0.55974(5) -0.6582(2) 0.66319(7) 0.0304(7) Uani 1 1 d . . .
O14 O 0.51630(5) -0.7295(2) 0.60809(7) 0.0284(7) Uani 1 1 d . . .
O15 O 0.52032(5) -1.0446(2) 0.63144(7) 0.0276(7) Uani 1 1 d . . .
O16 O 0.56491(5) -0.9678(2) 0.68536(7) 0.0315(7) Uani 1 1 d . . .
O17 O 0.53158(5) -0.4927(3) 0.72826(8) 0.0437(8) Uani 1 1 d . . .
O18 O 0.51883(6) -0.5036(3) 0.67108(9) 0.0570(10) Uani 1 1 d . . .
O19 O 0.45896(5) -0.6166(2) 0.63666(7) 0.0345(7) Uani 1 1 d . . .
O20 O 0.48783(5) -0.7550(2) 0.66087(7) 0.0303(7) Uani 1 1 d . . .
O21 O 0.46524(5) -1.1522(3) 0.66552(7) 0.0375(7) Uani 1 1 d . . .
O22 O 0.49077(5) -0.9888(3) 0.68078(7) 0.0317(7) Uani 1 1 d . . .
O23 O 0.53570(6) -0.8379(3) 0.72501(8) 0.0413(8) Uani 1 1 d . . .
O24 O 0.54703(5) -0.9541(3) 0.77281(8) 0.0342(7) Uani 1 1 d . . .
O5W O 0.3220(3) -0.5880(12) 0.7623(4) 0.187(6) Uani 0.50 1 d P . .
O6W O 0.39003(17) -0.6245(9) 0.55770(19) 0.104(3) Uani 0.50 1 d PD . .
O6W' O 0.3723(2) -0.5530(12) 0.5488(3) 0.151(5) Uiso 0.50 1 d P . .
O1W O 0.5000 -0.7036(4) 0.7500 0.0606(16) Uani 1 2 d SD . .
H1C H 0.5132(14) -0.743(10) 0.743(3) 0.091 Uiso 0.50 1 d PD . .
H1D H 0.4868(15) -0.725(10) 0.736(3) 0.091 Uiso 0.50 1 d PD . .
O2W O 0.47861(5) -0.4720(3) 0.70548(8) 0.0405(8) Uani 1 1 d D . .
H2B H 0.4895(6) -0.471(4) 0.6900(9) 0.061 Uiso 1 1 d D . .
H2A H 0.4668(5) -0.528(3) 0.6981(7) 0.061 Uiso 1 1 d D . .
O3W O 0.45255(6) -0.2595(3) 0.72693(9) 0.0438(8) Uani 1 1 d D . .
H3A H 0.4579(8) -0.322(3) 0.7163(11) 0.066 Uiso 1 1 d D . .
H3B H 0.4616(7) -0.216(4) 0.7407(11) 0.066 Uiso 1 1 d D . .
O4W O 0.66514(19) -0.6361(11) 0.7153(4) 0.143(5) Uani 0.50 1 d P . .
O7W O 0.38093(9) 0.4806(4) 0.76906(15) 0.1098(16) Uani 1 1 d D . .
H7B H 0.3643(5) 0.458(7) 0.7692(19) 0.165 Uiso 1 1 d D . .
H7A H 0.3861(12) 0.438(7) 0.7500(15) 0.165 Uiso 1 1 d D . .
O25 O 0.45041(5) -0.6987(3) 0.70260(8) 0.0319(8) Uani 1 1 d . . .
H25 H 0.4407(8) -0.688(4) 0.7150(12) 0.048 Uiso 1 1 d . . .

loop_
_atom_site_aniso_label
_atom_site_aniso_U_11
_atom_site_aniso_U_22
_atom_site_aniso_U_33
_atom_site_aniso_U_23
_atom_site_aniso_U_13
_atom_site_aniso_U_12
Cu1 0.0251(3) 0.0509(3) 0.0354(4) 0.0198(3) 0.0092(3) 0.0083(3)
Cu2 0.0305(5) 0.0509(5) 0.0375(6) 0.000 0.0098(4) 0.000
Cu3 0.0277(3) 0.0439(3) 0.0246(3) 0.0117(3) 0.0090(2) 0.0088(3)
Cu4 0.0302(3) 0.0449(3) 0.0354(4) 0.0060(3) 0.0020(3) 0.0016(3)
Na1 0.0303(9) 0.0448(10) 0.0290(11) 0.0045(9) 0.0020(8) 0.0042(8)
Na2 0.0292(10) 0.0619(12) 0.0406(12) 0.0215(10) 0.0085(9) 0.0039(8)
C1 0.035(3) 0.031(2) 0.030(3) 0.006(2) 0.011(2) -0.003(2)
C2 0.032(3) 0.032(2) 0.032(3) -0.005(2) 0.008(2) -0.008(2)
C3 0.028(2) 0.036(2) 0.028(3) -0.005(2) 0.008(2) -0.001(2)
C4 0.036(3) 0.042(3) 0.022(3) -0.006(2) 0.007(2) -0.005(2)
C5 0.034(3) 0.043(3) 0.048(4) -0.007(3) 0.008(3) 0.003(2)
C6 0.040(3) 0.039(3) 0.043(3) -0.006(3) 0.019(2) -0.003(2)
C7 0.042(3) 0.042(3) 0.036(3) 0.000(2) 0.014(3) -0.002(2)
C8 0.033(3) 0.050(3) 0.028(3) -0.007(2) 0.004(2) 0.002(2)
C9 0.035(3) 0.045(3) 0.017(3) -0.001(2) 0.005(2) 0.008(2)
C10 0.026(3) 0.057(3) 0.035(3) -0.001(3) 0.003(2) -0.003(2)
C11 0.035(3) 0.057(3) 0.031(3) -0.006(2) 0.001(2) 0.019(3)
C12 0.040(3) 0.046(3) 0.028(3) -0.006(2) 0.004(2) 0.009(2)
C13 0.032(3) 0.041(3) 0.016(3) 0.004(2) 0.006(2) 0.008(2)
C14 0.026(3) 0.045(3) 0.013(3) 0.006(2) 0.004(2) 0.017(2)
C15 0.040(3) 0.036(2) 0.026(3) 0.006(2) 0.011(2) 0.008(2)
C16 0.025(2) 0.029(2) 0.027(3) 0.001(2) 0.008(2) -0.004(2)
C17 0.025(2) 0.027(2) 0.029(3) -0.004(2) 0.011(2) -0.006(2)
C18 0.030(2) 0.027(2) 0.026(3) 0.000(2) 0.010(2) -0.007(2)
C19 0.039(3) 0.031(2) 0.023(3) 0.002(2) 0.008(2) -0.002(2)
C20 0.035(3) 0.029(2) 0.032(3) -0.003(2) 0.014(2) -0.003(2)
C21 0.032(3) 0.029(2) 0.031(3) -0.002(2) 0.006(2) 0.006(2)
C22 0.028(2) 0.039(3) 0.022(3) 0.005(2) 0.005(2) -0.004(2)
C23 0.023(2) 0.031(2) 0.026(3) 0.004(2) 0.005(2) 0.0028(19)
C24 0.026(2) 0.030(2) 0.024(3) 0.009(2) 0.007(2) 0.007(2)
C25 0.030(2) 0.029(2) 0.025(3) 0.006(2) 0.006(2) 0.003(2)
C26 0.040(3) 0.033(3) 0.035(3) 0.011(2) 0.013(2) -0.002(2)
C27 0.043(3) 0.037(3) 0.024(3) 0.007(2) 0.008(2) 0.003(2)
C28 0.041(3) 0.037(3) 0.022(3) -0.002(2) 0.004(2) 0.002(2)
C29 0.073(4) 0.046(3) 0.026(3) 0.007(2) 0.018(3) -0.006(3)
C30 0.093(5) 0.072(4) 0.043(4) 0.009(3) 0.001(3) 0.004(3)
C31 0.096(5) 0.085(4) 0.043(4) 0.006(3) 0.035(3) 0.018(4)
C32 0.148(6) 0.102(5) 0.032(4) 0.009(3) 0.018(4) -0.061(5)
C33 0.061(3) 0.051(3) 0.038(3) 0.003(3) 0.027(3) 0.011(3)
C34 0.141(7) 0.099(5) 0.181(8) -0.009(5) 0.130(7) -0.034(5)
C35 0.122(6) 0.141(6) 0.049(5) -0.010(4) 0.031(4) 0.056(5)
C36 0.120(5) 0.108(5) 0.063(5) 0.017(4) 0.055(4) 0.065(4)
C37 0.038(3) 0.068(4) 0.051(4) -0.020(3) 0.002(3) 0.014(3)
C38 0.051(6) 0.127(9) 0.047(7) 0.005(6) 0.030(5) 0.047(6)
C39 0.071(5) 0.098(5) 0.097(5) 0.022(4) 0.023(4) 0.034(4)
C40 0.076(5) 0.103(5) 0.113(6) -0.021(4) 0.008(4) 0.016(4)
C42 0.091(5) 0.081(5) 0.079(5) -0.018(4) 0.049(4) -0.005(4)
C43 0.077(5) 0.119(6) 0.095(5) -0.004(4) 0.029(4) -0.014(4)
C44 0.087(5) 0.113(5) 0.092(5) 0.029(4) 0.044(4) 0.012(4)
C86 0.091(5) 0.117(6) 0.123(6) -0.005(5) 0.030(4) -0.016(4)
C87 0.044(6) 0.152(12) 0.140(12) 0.016(10) -0.010(7) -0.049(7)
C88 0.055(7) 0.122(11) 0.204(19) 0.089(13) 0.007(9) -0.031(7)
C82 0.123(5) 0.123(5) 0.124(5) -0.0008(11) 0.0113(11) -0.0003(11)
C83 0.020(5) 0.216(15) 0.074(8) 0.010(9) 0.010(5) 0.029(7)
C84 0.104(4) 0.105(4) 0.105(4) 0.0008(11) 0.0094(11) 0.0001(11)
C90 0.105(4) 0.105(4) 0.105(4) -0.0003(11) 0.0099(11) 0.0003(11)
C91 0.094(9) 0.070(8) 0.146(13) 0.030(9) -0.068(9) -0.056(8)
C92 0.138(6) 0.138(6) 0.138(6) 0.0000(11) 0.0129(12) -0.0002(11)
O10 0.150(13) 0.066(8) 0.019(7) -0.005(6) -0.026(8) 0.035(7)
O10' 0.18(3) 0.10(2) 0.045(14) 0.028(10) 0.008(12) 0.067(17)
C41 0.052(3) 0.053(3) 0.056(4) 0.002(3) 0.030(3) 0.005(3)
C45 0.028(2) 0.042(3) 0.027(3) 0.011(2) 0.006(2) 0.009(2)
C46 0.022(3) 0.033(3) 0.029(3) -0.002(2) 0.004(2) -0.006(2)
C47 0.029(2) 0.045(3) 0.034(3) -0.002(2) 0.009(2) -0.004(2)
C48 0.026(3) 0.036(3) 0.023(3) 0.014(2) 0.005(2) 0.009(2)
C49 0.029(3) 0.042(3) 0.036(4) -0.006(3) 0.013(3) -0.005(2)
C50 0.034(3) 0.057(3) 0.027(3) -0.005(2) 0.008(2) -0.003(2)
C51 0.026(3) 0.035(3) 0.029(3) -0.008(2) 0.012(2) -0.008(2)
C52 0.067(3) 0.066(3) 0.025(3) 0.013(3) 0.027(3) 0.029(3)
C53 0.042(3) 0.044(3) 0.031(3) 0.001(2) 0.010(2) 0.007(2)
C54 0.027(2) 0.035(3) 0.030(3) 0.011(2) 0.007(2) 0.005(2)
C55 0.036(3) 0.041(3) 0.026(3) -0.001(2) 0.002(2) -0.001(2)
C56 0.030(3) 0.046(3) 0.030(3) 0.009(2) 0.010(2) 0.000(2)
C57 0.027(3) 0.045(3) 0.032(3) 0.008(2) -0.001(2) 0.009(2)
C58 0.026(2) 0.032(3) 0.028(3) 0.001(2) 0.009(2) -0.007(2)
C59 0.021(2) 0.038(3) 0.022(3) 0.013(2) 0.000(2) -0.001(2)
C60 0.034(3) 0.033(2) 0.030(3) 0.006(2) -0.002(2) 0.005(2)
C61 0.038(3) 0.030(3) 0.027(3) -0.003(2) 0.005(2) 0.002(2)
C62 0.038(3) 0.047(3) 0.035(3) 0.007(2) 0.007(3) 0.012(2)
C63 0.034(3) 0.055(3) 0.041(3) 0.002(3) 0.003(2) 0.012(2)
C64 0.032(3) 0.055(3) 0.042(4) 0.002(3) 0.012(3) 0.004(2)
C65 0.038(3) 0.041(3) 0.027(3) -0.007(2) 0.003(2) 0.001(2)
C66 0.033(3) 0.034(3) 0.028(3) -0.007(2) 0.008(2) 0.003(2)
C67 0.038(3) 0.048(3) 0.027(3) -0.001(2) 0.006(2) -0.002(2)
C68 0.024(2) 0.048(3) 0.032(3) 0.006(2) 0.008(2) -0.004(2)
C69 0.028(3) 0.042(3) 0.035(3) 0.015(2) 0.009(2) -0.007(2)
C70 0.047(3) 0.040(3) 0.041(3) 0.010(3) 0.009(2) -0.001(3)
C71 0.053(3) 0.044(3) 0.060(4) 0.003(3) 0.014(3) -0.021(3)
C72 0.043(3) 0.062(4) 0.051(4) 0.003(3) 0.013(3) -0.015(3)
C73 0.037(3) 0.052(3) 0.043(3) 0.004(3) 0.012(2) 0.002(2)
C74 0.059(3) 0.038(3) 0.048(4) 0.004(3) 0.017(3) 0.001(2)
C75 0.051(3) 0.028(3) 0.043(3) 0.006(2) 0.008(3) 0.003(2)
C76 0.053(4) 0.038(3) 0.063(4) 0.003(3) 0.013(3) -0.007(3)
C77 0.053(3) 0.036(3) 0.062(4) -0.004(3) -0.006(3) -0.003(3)
C78 0.061(4) 0.040(3) 0.038(4) 0.003(2) 0.002(3) -0.003(3)
C79 0.041(3) 0.036(3) 0.037(3) 0.004(2) 0.007(3) 0.013(2)
C80 0.042(3) 0.030(3) 0.037(3) -0.004(2) 0.001(3) 0.008(2)
C81 0.037(3) 0.071(4) 0.069(4) 0.012(3) 0.003(3) 0.003(3)
C85 0.048(4) 0.085(4) 0.098(6) -0.009(4) 0.024(4) -0.025(3)
C89 0.063(4) 0.067(4) 0.073(5) 0.003(3) 0.004(3) -0.016(3)
C93 0.043(3) 0.058(3) 0.027(3) 0.004(3) -0.012(2) 0.005(3)
C94 0.084(4) 0.101(5) 0.051(4) 0.041(4) -0.022(3) -0.011(4)
C95 0.094(5) 0.084(4) 0.045(4) -0.007(3) -0.021(3) 0.020(4)
C96 0.044(3) 0.121(5) 0.059(4) -0.003(4) -0.016(3) 0.011(3)
C97 0.029(3) 0.044(3) 0.035(3) 0.010(2) 0.000(2) -0.002(2)
C98 0.033(3) 0.042(3) 0.021(3) 0.007(2) 0.008(2) 0.013(2)
C99 0.035(3) 0.037(3) 0.030(3) -0.004(2) 0.013(2) -0.001(2)
C100 0.035(3) 0.068(3) 0.046(4) 0.018(3) 0.012(3) 0.003(3)
C101 0.053(4) 0.054(4) 0.058(5) 0.000(4) 0.014(4) 0.029(3)
C102 0.051(3) 0.055(3) 0.060(4) 0.006(3) 0.018(3) 0.021(3)
C103 0.058(4) 0.104(4) 0.028(3) -0.005(3) 0.007(3) -0.027(3)
C104 0.034(3) 0.068(3) 0.022(3) 0.001(3) -0.006(3) -0.019(2)
O1 0.0282(17) 0.0465(18) 0.032(2) 0.0021(15) -0.0018(15) -0.0066(14)
O2 0.0256(17) 0.0519(19) 0.034(2) 0.0150(16) 0.0064(15) 0.0003(14)
O3 0.0395(19) 0.0455(18) 0.036(2) 0.0058(16) 0.0108(17) 0.0113(15)
O4 0.0224(16) 0.0454(18) 0.0304(19) 0.0147(15) 0.0022(14) -0.0010(14)
O5 0.0325(18) 0.068(2) 0.031(2) -0.0011(17) 0.0044(16) -0.0098(16)
O6 0.062(2) 0.128(3) 0.035(2) -0.018(2) 0.014(2) -0.049(2)
O7 0.0356(19) 0.052(2) 0.038(2) 0.0180(17) 0.0028(16) 0.0049(16)
O8 0.0216(15) 0.0398(17) 0.0338(19) 0.0111(16) 0.0072(14) 0.0009(14)
O9 0.0391(19) 0.055(2) 0.045(2) 0.0190(18) -0.0060(17) 0.0075(17)
O11 0.0269(17) 0.0495(19) 0.040(2) 0.0223(17) 0.0028(15) 0.0053(15)
O12 0.0298(18) 0.057(2) 0.035(2) 0.0138(16) -0.0061(15) -0.0132(16)
O13 0.0289(16) 0.0385(16) 0.0250(18) -0.0043(15) 0.0094(14) -0.0035(14)
O14 0.0283(16) 0.0374(16) 0.0207(18) 0.0063(14) 0.0084(14) 0.0058(13)
O15 0.0263(16) 0.0375(16) 0.0207(18) -0.0008(13) 0.0114(14) -0.0041(13)
O16 0.0306(17) 0.0470(18) 0.0187(18) 0.0031(14) 0.0114(14) 0.0109(14)
O17 0.0264(17) 0.069(2) 0.038(2) -0.0110(18) 0.0129(16) -0.0052(15)
O18 0.038(2) 0.094(3) 0.040(2) -0.006(2) 0.0073(19) 0.0091(19)
O19 0.0266(17) 0.0439(18) 0.034(2) 0.0133(14) 0.0090(14) 0.0103(14)
O20 0.0257(16) 0.0409(18) 0.0251(19) 0.0136(15) 0.0072(14) 0.0034(14)
O21 0.0267(17) 0.0480(18) 0.041(2) 0.0104(16) 0.0166(15) 0.0035(15)
O22 0.0282(17) 0.0398(18) 0.0281(19) 0.0065(16) 0.0080(14) 0.0100(14)
O23 0.053(2) 0.0456(19) 0.027(2) -0.0037(17) 0.0107(16) 0.0162(17)
O24 0.0366(18) 0.0457(18) 0.022(2) -0.0039(15) 0.0109(15) -0.0019(14)
O5W 0.162(12) 0.136(10) 0.239(17) 0.031(11) -0.095(11) -0.019(9)
O6W 0.107(7) 0.114(7) 0.094(7) -0.013(6) 0.028(6) 0.002(6)
O1W 0.029(3) 0.048(3) 0.108(6) 0.000 0.027(4) 0.000
O2W 0.0273(18) 0.060(2) 0.034(2) -0.0095(17) 0.0043(15) 0.0000(15)
O3W 0.040(2) 0.047(2) 0.043(3) 0.0090(17) 0.0011(17) 0.0113(16)
O4W 0.082(7) 0.145(10) 0.197(13) -0.087(9) -0.011(8) -0.020(7)
O7W 0.089(3) 0.094(3) 0.143(5) 0.022(3) 0.001(3) 0.009(3)
O25 0.0270(18) 0.0484(18) 0.0212(19) 0.0079(15) 0.0072(14) 0.0094(14)

loop_
_atom_type_symbol
_atom_type_description
_atom_type_scat_dispersion_real
_atom_type_scat_dispersion_imag
_atom_type_scat_source
C C 0.0033 0.0016 'International Tables Vol C Tables 4.2.6.8 and 6.1.1.4'
H H 0.0000 0.0000 'International Tables Vol C Tables 4.2.6.8 and 6.1.1.4'
Na Na 0.0362 0.0249 'International Tables Vol C Tables 4.2.6.8 and 6.1.1.4'
O O 0.0106 0.0060 'International Tables Vol C Tables 4.2.6.8 and 6.1.1.4'
Cu Cu 0.3201 1.2651 'International Tables Vol C Tables 4.2.6.8 and 6.1.1.4'

loop_
_geom_angle_atom_site_label_1
_geom_angle_atom_site_label_2
_geom_angle_atom_site_label_3
_geom_angle
_geom_angle_site_symmetry_1
_geom_angle_site_symmetry_3
O21 Cu1 O11 92.28(12) 1_565 .
O21 Cu1 O8 165.54(13) 1_565 .
O11 Cu1 O8 82.25(11) . .
O21 Cu1 O3W 90.02(12) 1_565 .
O11 Cu1 O3W 167.74(13) . .
O8 Cu1 O3W 92.63(12) . .
O21 Cu1 Na2 127.68(9) 1_565 .
O11 Cu1 Na2 39.96(8) . .
O8 Cu1 Na2 43.41(8) . .
O3W Cu1 Na2 132.00(10) . .
O17 Cu2 O17 179.9(2) 2_656 .
O17 Cu2 O2W 85.05(12) 2_656 .
O17 Cu2 O2W 94.94(12) . .
O17 Cu2 O2W 94.94(12) 2_656 2_656
O17 Cu2 O2W 85.05(12) . 2_656
O2W Cu2 O2W 167.09(18) . 2_656
O17 Cu2 O1W 90.05(9) 2_656 .
O17 Cu2 O1W 90.05(9) . .
O2W Cu2 O1W 96.45(9) . .
O2W Cu2 O1W 96.45(9) 2_656 .
O25 Cu3 O20 90.50(11) . .
O25 Cu3 O24 95.23(11) . 2_656
O20 Cu3 O24 172.83(11) . 2_656
O25 Cu3 O22 172.02(12) . .
O20 Cu3 O22 81.91(11) . .
O24 Cu3 O22 92.16(11) 2_656 .
O25 Cu3 O12 91.30(12) . 1_545
O20 Cu3 O12 82.70(11) . 1_545
O24 Cu3 O12 101.43(11) 2_656 1_545
O22 Cu3 O12 90.18(11) . 1_545
O25 Cu3 Na1 122.49(9) . .
O20 Cu3 Na1 38.94(8) . .
O24 Cu3 Na1 133.92(8) 2_656 .
O22 Cu3 Na1 49.58(8) . .
O12 Cu3 Na1 102.95(7) 1_545 .
O25 Cu4 O9 159.98(14) . .
O25 Cu4 O5 96.98(12) . 1_545
O9 Cu4 O5 92.41(13) . 1_545
O25 Cu4 O19 89.60(11) . .
O9 Cu4 O19 88.29(12) . .
O5 Cu4 O19 157.78(12) 1_545 .
O25 Cu4 H25 20.7(11) . .
O9 Cu4 H25 147.9(12) . .
O5 Cu4 H25 81.6(12) 1_545 .
O19 Cu4 H25 108.9(12) . .
O20 Na1 O23 94.29(11) . .
O20 Na1 O14 67.54(9) . .
O23 Na1 O14 149.09(12) . .
O20 Na1 O16 156.65(11) . .
O23 Na1 O16 66.99(10) . .
O14 Na1 O16 135.39(10) . .
O20 Na1 O15 101.37(11) . .
O23 Na1 O15 119.50(11) . .
O14 Na1 O15 89.42(10) . .
O16 Na1 O15 77.93(10) . .
O20 Na1 O13 108.22(10) . .
O23 Na1 O13 86.78(11) . .
O14 Na1 O13 76.37(10) . .
O16 Na1 O13 85.43(10) . .
O15 Na1 O13 138.65(10) . .
O20 Na1 O22 60.85(9) . .
O23 Na1 O22 78.20(10) . .
O14 Na1 O22 110.66(10) . .
O16 Na1 O22 100.17(10) . .
O15 Na1 O22 61.03(9) . .
O13 Na1 O22 160.23(11) . .
O20 Na1 Cu3 31.38(7) . .
O23 Na1 Cu3 74.09(8) . .
O14 Na1 Cu3 96.60(7) . .
O16 Na1 Cu3 125.71(8) . .
O15 Na1 Cu3 90.54(7) . .
O13 Na1 Cu3 129.12(8) . .
O22 Na1 Cu3 33.95(6) . .
O11 Na2 O2 136.66(13) . .
O11 Na2 O4 70.69(11) . .
O2 Na2 O4 151.87(13) . .
O11 Na2 O8 67.70(10) . .
O2 Na2 O8 69.82(11) . .
O4 Na2 O8 138.20(11) . .
O11 Na2 O1 110.41(12) . .
O2 Na2 O1 89.38(11) . .
O4 Na2 O1 84.24(11) . .
O8 Na2 O1 106.47(12) . .
O11 Na2 O3 88.17(11) . .
O2 Na2 O3 88.16(11) . .
O4 Na2 O3 86.15(11) . .
O8 Na2 O3 96.24(11) . .
O1 Na2 O3 154.73(13) . .
O11 Na2 C98 21.62(10) . .
O2 Na2 C98 156.37(14) . .
O4 Na2 C98 51.76(11) . .
O8 Na2 C98 86.63(11) . .
O1 Na2 C98 95.75(11) . .
O3 Na2 C98 96.53(11) . .
O11 Na2 Cu1 33.89(8) . .
O2 Na2 Cu1 102.78(9) . .
O4 Na2 Cu1 104.39(8) . .
O8 Na2 Cu1 34.68(6) . .
O1 Na2 Cu1 118.16(10) . .
O3 Na2 Cu1 86.87(9) . .
C98 Na2 Cu1 54.64(9) . .
C25 C1 C2 110.0(3) . .
C25 C1 H1A 109.7 . .
C2 C1 H1A 109.7 . .
C25 C1 H1B 109.7 . .
C2 C1 H1B 109.7 . .
H1A C1 H1B 108.2 . .
C3 C2 C7 118.5(4) . .
C3 C2 C1 122.6(4) . .
C7 C2 C1 118.7(4) . .
C2 C3 C4 121.6(4) . .
C2 C3 O13 118.4(4) . .
C4 C3 O13 119.9(4) . .
C5 C4 C3 117.6(4) . .
C5 C4 C8 117.7(4) . .
C3 C4 C8 124.5(4) . .
C6 C5 C4 122.9(4) . .
C6 C5 H5 118.5 . .
C4 C5 H5 118.5 . .
C7 C6 C5 117.1(4) . .
C7 C6 C41 122.0(4) . .
C5 C6 C41 120.8(4) . .
C6 C7 C2 122.2(4) . .
C6 C7 H7 118.9 . .
C2 C7 H7 118.9 . .
C9 C8 C4 111.1(4) . .
C9 C8 H8A 109.4 . .
C4 C8 H8A 109.4 . .
C9 C8 H8B 109.4 . .
C4 C8 H8B 109.4 . .
H8A C8 H8B 108.0 . .
C10 C9 C14 116.8(4) . .
C10 C9 C8 121.9(4) . .
C14 C9 C8 121.2(4) . .
C11 C10 C9 122.6(4) . .
C11 C10 H10 118.7 . .
C9 C10 H10 118.7 . .
C12 C11 C10 117.2(4) . .
C12 C11 C37 121.4(4) . .
C10 C11 C37 121.3(4) . .
C11 C12 C13 122.7(4) . .
C11 C12 H12 118.6 . .
C13 C12 H12 118.6 . .
C14 C13 C12 117.8(4) . .
C14 C13 C15 120.9(4) . .
C12 C13 C15 120.9(4) . .
C13 C14 C9 122.3(4) . .
C13 C14 O16 119.2(4) . .
C9 C14 O16 118.4(4) . .
C13 C15 C16 109.7(3) . .
C13 C15 H15A 109.7 . .
C16 C15 H15A 109.7 . .
C13 C15 H15B 109.7 . .
C16 C15 H15B 109.7 . .
H15A C15 H15B 108.2 . .
C17 C16 C21 117.7(4) . .
C17 C16 C15 124.0(4) . .
C21 C16 C15 118.2(4) . .
C16 C17 C18 121.9(4) . .
C16 C17 O15 118.7(4) . .
C18 C17 O15 119.3(3) . .
C19 C18 C17 117.4(4) . .
C19 C18 C22 118.9(4) . .
C17 C18 C22 123.6(3) . .
C18 C19 C20 123.3(4) . .
C18 C19 H19 118.4 . .
C20 C19 H19 118.4 . .
C21 C20 C19 117.0(4) . .
C21 C20 C33 122.9(4) . .
C19 C20 C33 120.0(4) . .
C20 C21 C16 122.8(4) . .
C20 C21 H21 118.6 . .
C16 C21 H21 118.6 . .
C23 C22 C18 108.5(3) . .
C23 C22 H22A 110.0 . .
C18 C22 H22A 110.0 . .
C23 C22 H22B 110.0 . .
C18 C22 H22B 110.0 . .
H22A C22 H22B 108.4 . .
C24 C23 C28 117.0(4) . .
C24 C23 C22 121.6(4) . .
C28 C23 C22 121.0(4) . .
C23 C24 C25 123.0(4) . .
C23 C24 O14 117.5(3) . .
C25 C24 O14 119.4(4) . .
C24 C25 C26 116.6(4) . .
C24 C25 C1 121.2(4) . .
C26 C25 C1 122.1(4) . .
C27 C26 C25 123.1(4) . .
C27 C26 H26 118.5 . .
C25 C26 H26 118.5 . .
C26 C27 C28 116.9(4) . .
C26 C27 C29 123.4(4) . .
C28 C27 C29 119.7(4) . .
C27 C28 C23 122.7(4) . .
C27 C28 H28 118.7 . .
C23 C28 H28 118.7 . .
C32 C29 C31 110.6(4) . .
C32 C29 C27 112.9(4) . .
C31 C29 C27 110.3(4) . .
C32 C29 C30 107.7(4) . .
C31 C29 C30 107.5(4) . .
C27 C29 C30 107.7(4) . .
C29 C30 H30A 109.5 . .
C29 C30 H30B 109.5 . .
H30A C30 H30B 109.5 . .
C29 C30 H30C 109.5 . .
H30A C30 H30C 109.5 . .
H30B C30 H30C 109.5 . .
C29 C31 H31A 109.5 . .
C29 C31 H31B 109.5 . .
H31A C31 H31B 109.5 . .
C29 C31 H31C 109.5 . .
H31A C31 H31C 109.5 . .
H31B C31 H31C 109.5 . .
C29 C32 H32A 109.5 . .
C29 C32 H32B 109.5 . .
H32A C32 H32B 109.5 . .
C29 C32 H32C 109.5 . .
H32A C32 H32C 109.5 . .
H32B C32 H32C 109.5 . .
C36 C33 C34 110.0(5) . .
C36 C33 C20 112.3(4) . .
C34 C33 C20 107.9(4) . .
C36 C33 C35 107.1(5) . .
C34 C33 C35 108.4(5) . .
C20 C33 C35 111.0(4) . .
C33 C34 H34A 109.5 . .
C33 C34 H34B 109.5 . .
H34A C34 H34B 109.5 . .
C33 C34 H34C 109.5 . .
H34A C34 H34C 109.5 . .
H34B C34 H34C 109.5 . .
C33 C35 H35A 109.5 . .
C33 C35 H35B 109.5 . .
H35A C35 H35B 109.5 . .
C33 C35 H35C 109.5 . .
H35A C35 H35C 109.5 . .
H35B C35 H35C 109.5 . .
C33 C36 H36A 109.5 . .
C33 C36 H36B 109.5 . .
H36A C36 H36B 109.5 . .
C33 C36 H36C 109.5 . .
H36A C36 H36C 109.5 . .
H36B C36 H36C 109.5 . .
C38' C37 C38 44.8(9) . .
C38' C37 C40 130.4(10) . .
C38 C37 C40 110.9(7) . .
C38' C37 C39' 119.3(12) . .
C38 C37 C39' 138.5(7) . .
C40 C37 C39' 43.4(6) . .
C38' C37 C11 116.4(10) . .
C38 C37 C11 108.9(5) . .
C40 C37 C11 112.5(5) . .
C39' C37 C11 111.5(6) . .
C38' C37 C39 64.4(10) . .
C38 C37 C39 108.6(6) . .
C40 C37 C39 106.7(7) . .
C39' C37 C39 66.2(7) . .
C11 C37 C39 109.1(5) . .
C38' C37 C40' 102.4(12) . .
C38 C37 C40' 62.9(8) . .
C40 C37 C40' 52.6(7) . .
C39' C37 C40' 94.9(9) . .
C11 C37 C40' 108.9(7) . .
C39 C37 C40' 141.6(8) . .
C37 C38 H38A 109.5 . .
C37 C38 H38B 109.5 . .
H38A C38 H38B 109.5 . .
C37 C38 H38C 109.5 . .
H38A C38 H38C 109.5 . .
H38B C38 H38C 109.5 . .
C37 C39 H39A 109.5 . .
C37 C39 H39B 109.5 . .
H39A C39 H39B 109.5 . .
C37 C39 H39C 109.5 . .
H39A C39 H39C 109.5 . .
H39B C39 H39C 109.5 . .
C37 C40 H40A 109.5 . .
C37 C40 H40B 109.5 . .
H40A C40 H40B 109.5 . .
C37 C40 H40C 109.5 . .
H40A C40 H40C 109.5 . .
H40B C40 H40C 109.5 . .
C41 C42 H42A 109.5 . .
C41 C42 H42B 109.5 . .
H42A C42 H42B 109.5 . .
C41 C42 H42C 109.5 . .
H42A C42 H42C 109.5 . .
H42B C42 H42C 109.5 . .
C41 C43 H43A 109.5 . .
C41 C43 H43B 109.5 . .
H43A C43 H43B 109.5 . .
C41 C43 H43C 109.5 . .
H43A C43 H43C 109.5 . .
H43B C43 H43C 109.5 . .
C41 C44 H44A 109.5 . .
C41 C44 H44B 109.5 . .
H44A C44 H44B 109.5 . .
C41 C44 H44C 109.5 . .
H44A C44 H44C 109.5 . .
H44B C44 H44C 109.5 . .
C85 C86 H86A 109.5 . .
C85 C86 H86B 109.5 . .
H86A C86 H86B 109.5 . .
C85 C86 H86C 109.5 . .
H86A C86 H86C 109.5 . .
H86B C86 H86C 109.5 . .
C85 C87 H87A 109.5 . .
C85 C87 H87B 109.5 . .
H87A C87 H87B 109.5 . .
C85 C87 H87C 109.5 . .
H87A C87 H87C 109.5 . .
H87B C87 H87C 109.5 . .
C85 C88 H88A 109.5 . .
C85 C88 H88B 109.5 . .
H88A C88 H88B 109.5 . .
C85 C88 H88C 109.5 . .
H88A C88 H88C 109.5 . .
H88B C88 H88C 109.5 . .
C81 C82 H82A 109.5 . .
C81 C82 H82B 109.5 . .
H82A C82 H82B 109.5 . .
C81 C82 H82C 109.5 . .
H82A C82 H82C 109.5 . .
H82B C82 H82C 109.5 . .
C81 C83 H83A 109.5 . .
C81 C83 H83B 109.5 . .
H83A C83 H83B 109.5 . .
C81 C83 H83C 109.5 . .
H83A C83 H83C 109.5 . .
H83B C83 H83C 109.5 . .
C81 C84 H84A 109.5 . .
C81 C84 H84B 109.5 . .
H84A C84 H84B 109.5 . .
C81 C84 H84C 109.5 . .
H84A C84 H84C 109.5 . .
H84B C84 H84C 109.5 . .
C89 C90 H90A 109.5 . .
C89 C90 H90B 109.5 . .
H90A C90 H90B 109.5 . .
C89 C90 H90C 109.5 . .
H90A C90 H90C 109.5 . .
H90B C90 H90C 109.5 . .
C89 C91 H91A 109.5 . .
C89 C91 H91B 109.5 . .
H91A C91 H91B 109.5 . .
C89 C91 H91C 109.5 . .
H91A C91 H91C 109.5 . .
H91B C91 H91C 109.5 . .
C89 C92 H92A 109.5 . .
C89 C92 H92B 109.5 . .
H92A C92 H92B 109.5 . .
C89 C92 H92C 109.5 . .
H92A C92 H92C 109.5 . .
H92B C92 H92C 109.5 . .
C37 C38' H38D 109.5 . .
C37 C38' H38E 109.5 . .
H38D C38' H38E 109.5 . .
C37 C38' H38F 109.5 . .
H38D C38' H38F 109.5 . .
H38E C38' H38F 109.5 . .
C37 C39' H39D 109.5 . .
C37 C39' H39E 109.5 . .
H39D C39' H39E 109.5 . .
C37 C39' H39F 109.5 . .
H39D C39' H39F 109.5 . .
H39E C39' H39F 109.5 . .
C37 C40' H40D 109.5 . .
C37 C40' H40E 109.5 . .
H40D C40' H40E 109.5 . .
C37 C40' H40F 109.5 . .
H40D C40' H40F 109.5 . .
H40E C40' H40F 109.5 . .
C41 C42' H42D 109.5 . .
C41 C42' H42E 109.5 . .
H42D C42' H42E 109.5 . .
C41 C42' H42F 109.5 . .
H42D C42' H42F 109.5 . .
H42E C42' H42F 109.5 . .
C41 C43' H43D 109.5 . .
C41 C43' H43E 109.5 . .
H43D C43' H43E 109.5 . .
C41 C43' H43F 109.5 . .
H43D C43' H43F 109.5 . .
H43E C43' H43F 109.5 . .
C41 C44' H44D 109.5 . .
C41 C44' H44E 109.5 . .
H44D C44' H44E 109.5 . .
C41 C44' H44F 109.5 . .
H44D C44' H44F 109.5 . .
H44E C44' H44F 109.5 . .
C85 C86' H86D 109.5 . .
C85 C86' H86E 109.5 . .
H86D C86' H86E 109.5 . .
C85 C86' H86F 109.5 . .
H86D C86' H86F 109.5 . .
H86E C86' H86F 109.5 . .
C85 C87' H87D 109.5 . .
C85 C87' H87E 109.5 . .
H87D C87' H87E 109.5 . .
C85 C87' H87F 109.5 . .
H87D C87' H87F 109.5 . .
H87E C87' H87F 109.5 . .
C85 C88' H88D 109.5 . .
C85 C88' H88E 109.5 . .
H88D C88' H88E 109.5 . .
C85 C88' H88F 109.5 . .
H88D C88' H88F 109.5 . .
H88E C88' H88F 109.5 . .
C81 C82' H82D 109.5 . .
C81 C82' H82E 109.5 . .
H82D C82' H82E 109.5 . .
C81 C82' H82F 109.5 . .
H82D C82' H82F 109.5 . .
H82E C82' H82F 109.5 . .
C81 C83' H83D 109.5 . .
C81 C83' H83E 109.5 . .
H83D C83' H83E 109.5 . .
C81 C83' H83F 109.5 . .
H83D C83' H83F 109.5 . .
H83E C83' H83F 109.5 . .
C81 C84' H84D 109.5 . .
C81 C84' H84E 109.5 . .
H84D C84' H84E 109.5 . .
C81 C84' H84F 109.5 . .
H84D C84' H84F 109.5 . .
H84E C84' H84F 109.5 . .
C89 C90' H90D 109.5 . .
C89 C90' H90E 109.5 . .
H90D C90' H90E 109.5 . .
C89 C90' H90F 109.5 . .
H90D C90' H90F 109.5 . .
H90E C90' H90F 109.5 . .
C89 C91' H91D 109.5 . .
C89 C91' H91E 109.5 . .
H91D C91' H91E 109.5 . .
C89 C91' H91F 109.5 . .
H91D C91' H91F 109.5 . .
H91E C91' H91F 109.5 . .
C89 C92' H92D 109.5 . .
C89 C92' H92E 109.5 . .
H92D C92' H92E 109.5 . .
C89 C92' H92F 109.5 . .
H92D C92' H92F 109.5 . .
H92E C92' H92F 109.5 . .
C42 C41 C43' 140.3(7) . .
C42 C41 C44 111.2(7) . .
C43' C41 C44 50.0(7) . .
C42 C41 C42' 56.2(7) . .
C43' C41 C42' 107.9(10) . .
C44 C41 C42' 133.5(8) . .
C42 C41 C43 108.7(7) . .
C43' C41 C43 58.4(8) . .
C44 C41 C43 104.9(7) . .
C42' C41 C43 54.2(7) . .
C42 C41 C6 109.4(5) . .
C43' C41 C6 110.2(7) . .
C44 C41 C6 112.7(5) . .
C42' C41 C6 113.5(7) . .
C43 C41 C6 109.8(5) . .
C42 C41 C44' 57.7(8) . .
C43' C41 C44' 108.1(11) . .
C44 C41 C44' 59.4(8) . .
C42' C41 C44' 110.2(10) . .
C43 C41 C44' 143.4(8) . .
C6 C41 C44' 106.8(7) . .
O14 C45 C46 112.3(3) . .
O14 C45 H45A 109.2 . .
C46 C45 H45A 109.2 . .
O14 C45 H45B 109.2 . .
C46 C45 H45B 109.2 . .
H45A C45 H45B 107.9 . .
O20 C46 O19 128.0(4) . .
O20 C46 C45 118.6(4) . .
O19 C46 C45 113.3(4) . .
O15 C47 C48 110.9(3) . .
O15 C47 H47A 109.5 . .
C48 C47 H47A 109.5 . .
O15 C47 H47B 109.5 . .
C48 C47 H47B 109.5 . .
H47A C47 H47B 108.0 . .
O22 C48 O21 127.8(4) . .
O22 C48 C47 119.3(4) . .
O21 C48 C47 112.9(4) . .
O18 C49 O17 125.9(4) . .
O18 C49 C50 120.7(4) . .
O17 C49 C50 113.4(4) . .
O13 C50 C49 111.0(4) . .
O13 C50 H50A 109.4 . .
C49 C50 H50A 109.4 . .
O13 C50 H50B 109.4 . .
C49 C50 H50B 109.4 . .
H50A C50 H50B 108.0 . .
O23 C51 O24 126.6(4) . .
O23 C51 C52 120.3(4) . .
O24 C51 C52 113.0(4) . .
O16 C52 C51 111.6(4) . .
O16 C52 H52A 109.3 . .
C51 C52 H52A 109.3 . .
O16 C52 H52B 109.3 . .
C51 C52 H52B 109.3 . .
H52A C52 H52B 108.0 . .
C54 C53 C79 109.9(3) . .
C54 C53 H53A 109.7 . .
C79 C53 H53A 109.7 . .
C54 C53 H53B 109.7 . .
C79 C53 H53B 109.7 . .
H53A C53 H53B 108.2 . .
C55 C54 C59 117.6(4) . .
C55 C54 C53 120.6(4) . .
C59 C54 C53 121.4(4) . .
C54 C55 C56 122.7(4) . .
C54 C55 H55 118.7 . .
C56 C55 H55 118.7 . .
C57 C56 C55 116.8(4) . .
C57 C56 C93 121.0(4) . .
C55 C56 C93 122.2(4) . .
C56 C57 C58 123.8(4) . .
C56 C57 H57 118.1 . .
C58 C57 H57 118.1 . .
C59 C58 C57 116.5(4) . .
C59 C58 C60 121.6(4) . .
C57 C58 C60 121.5(4) . .
C58 C59 C54 122.1(4) . .
C58 C59 O4 119.7(4) . .
C54 C59 O4 118.2(4) . .
C58 C60 C61 110.5(3) . .
C58 C60 H60A 109.6 . .
C61 C60 H60A 109.6 . .
C58 C60 H60B 109.6 . .
C61 C60 H60B 109.6 . .
H60A C60 H60B 108.1 . .
C62 C61 C66 117.7(4) . .
C62 C61 C60 119.3(4) . .
C66 C61 C60 122.9(4) . .
C63 C62 C61 123.6(4) . .
C63 C62 H62 118.2 . .
C61 C62 H62 118.2 . .
C62 C63 C64 117.1(4) . .
C62 C63 C81 122.2(4) . .
C64 C63 C81 120.5(4) . .
C63 C64 C65 123.2(4) . .
C63 C64 H64 118.4 . .
C65 C64 H64 118.4 . .
C64 C65 C66 117.4(4) . .
C64 C65 C67 118.5(4) . .
C66 C65 C67 123.9(4) . .
O1 C66 C61 118.6(4) . .
O1 C66 C65 120.2(4) . .
C61 C66 C65 121.1(4) . .
C68 C67 C65 109.1(4) . .
C68 C67 H67A 109.9 . .
C65 C67 H67A 109.9 . .
C68 C67 H67B 109.9 . .
C65 C67 H67B 109.9 . .
H67A C67 H67B 108.3 . .
C69 C68 C73 117.1(4) . .
C69 C68 C67 121.3(4) . .
C73 C68 C67 121.3(4) . .
C68 C69 C70 122.7(4) . .
C68 C69 O2 118.5(4) . .
C70 C69 O2 118.8(4) . .
C69 C70 C71 116.9(4) . .
C69 C70 C74 120.9(4) . .
C71 C70 C74 122.0(4) . .
C72 C71 C70 122.5(4) . .
C72 C71 H71 118.8 . .
C70 C71 H71 118.8 . .
C73 C72 C71 117.7(4) . .
C73 C72 C85 121.5(5) . .
C71 C72 C85 120.7(5) . .
C72 C73 C68 122.6(4) . .
C72 C73 H73 118.7 . .
C68 C73 H73 118.7 . .
C70 C74 C75 109.5(4) . .
C70 C74 H74A 109.8 . .
C75 C74 H74A 109.8 . .
C70 C74 H74B 109.8 . .
C75 C74 H74B 109.8 . .
H74A C74 H74B 108.2 . .
C76 C75 C80 118.3(5) . .
C76 C75 C74 120.0(4) . .
C80 C75 C74 121.6(5) . .
C75 C76 C77 122.9(5) . .
C75 C76 H76 118.5 . .
C77 C76 H76 118.5 . .
C76 C77 C78 117.5(5) . .
C76 C77 C89 123.0(5) . .
C78 C77 C89 119.4(5) . .
C79 C78 C77 122.5(5) . .
C79 C78 H78 118.7 . .
C77 C78 H78 118.7 . .
C78 C79 C80 117.4(4) . .
C78 C79 C53 118.6(4) . .
C80 C79 C53 123.9(4) . .
O3 C80 C75 119.4(4) . .
O3 C80 C79 119.2(4) . .
C75 C80 C79 121.2(4) . .
C84 C81 C83' 130.6(10) . .
C84 C81 C84' 36.7(6) . .
C83' C81 C84' 114.8(10) . .
C84 C81 C82 108.6(8) . .
C83' C81 C82 69.0(9) . .
C84' C81 C82 140.2(9) . .
C84 C81 C63 113.3(6) . .
C83' C81 C63 114.6(9) . .
C84' C81 C63 107.4(7) . .
C82 C81 C63 105.6(6) . .
C84 C81 C83 107.0(7) . .
C83' C81 C83 43.1(7) . .
C84' C81 C83 76.4(8) . .
C82 C81 C83 111.0(8) . .
C63 C81 C83 111.4(5) . .
C84 C81 C82' 68.7(8) . .
C83' C81 C82' 104.8(11) . .
C84' C81 C82' 104.7(9) . .
C82 C81 C82' 42.1(6) . .
C63 C81 C82' 109.9(7) . .
C83 C81 C82' 136.0(8) . .
C87' C85 C86' 115.8(14) . .
C87' C85 C88 37.4(10) . .
C86' C85 C88 136.5(9) . .
C87' C85 C86 130.9(11) . .
C86' C85 C86 54.3(8) . .
C88 C85 C86 111.2(9) . .
C87' C85 C72 113.9(11) . .
C86' C85 C72 112.4(8) . .
C88 C85 C72 110.8(6) . .
C86 C85 C72 113.4(6) . .
C87' C85 C87 70.6(11) . .
C86' C85 C87 54.4(9) . .
C88 C85 C87 106.8(9) . .
C86 C85 C87 106.3(8) . .
C72 C85 C87 107.8(5) . .
C87' C85 C88' 104.8(12) . .
C86' C85 C88' 102.9(11) . .
C88 C85 C88' 69.8(9) . .
C86 C85 C88' 49.4(7) . .
C72 C85 C88' 105.5(7) . .
C87 C85 C88' 145.1(8) . .
C91' C89 C90 74.6(12) . .
C91' C89 C91 34.6(13) . .
C90 C89 C91 108.4(9) . .
C91' C89 C92 128.3(16) . .
C90 C89 C92 109.2(8) . .
C91 C89 C92 108.6(9) . .
C91' C89 C77 113.2(15) . .
C90 C89 C77 106.3(6) . .
C91 C89 C77 109.7(6) . .
C92 C89 C77 114.5(7) . .
C91' C89 C92' 117.0(15) . .
C90 C89 C92' 130.8(10) . .
C91 C89 C92' 88.8(10) . .
C92 C89 C92' 24.4(9) . .
C77 C89 C92' 110.4(8) . .
C91' C89 C90' 104.6(14) . .
C90 C89 C90' 33.0(7) . .
C91 C89 C90' 134.3(9) . .
C92 C89 C90' 79.9(9) . .
C77 C89 C90' 106.4(7) . .
C92' C89 C90' 103.9(10) . .
C95 C93 C94 108.1(4) . .
C95 C93 C56 113.1(4) . .
C94 C93 C56 108.7(4) . .
C95 C93 C96 107.9(4) . .
C94 C93 C96 109.2(4) . .
C56 C93 C96 109.8(4) . .
C93 C94 H94A 109.5 . .
C93 C94 H94B 109.5 . .
H94A C94 H94B 109.5 . .
C93 C94 H94C 109.5 . .
H94A C94 H94C 109.5 . .
H94B C94 H94C 109.5 . .
C93 C95 H95A 109.5 . .
C93 C95 H95B 109.5 . .
H95A C95 H95B 109.5 . .
C93 C95 H95C 109.5 . .
H95A C95 H95C 109.5 . .
H95B C95 H95C 109.5 . .
C93 C96 H96A 109.5 . .
C93 C96 H96B 109.5 . .
H96A C96 H96B 109.5 . .
C93 C96 H96C 109.5 . .
H96A C96 H96C 109.5 . .
H96B C96 H96C 109.5 . .
O4 C97 C98 111.4(3) . .
O4 C97 H97A 109.3 . .
C98 C97 H97A 109.3 . .
O4 C97 H97B 109.3 . .
C98 C97 H97B 109.3 . .
H97A C97 H97B 108.0 . .
O12 C98 O11 126.0(4) . .
O12 C98 C97 117.8(4) . .
O11 C98 C97 116.2(4) . .
O12 C98 Na2 152.8(3) . .
O11 C98 Na2 40.35(19) . .
C97 C98 Na2 81.3(2) . .
O7 C99 O8 127.1(4) . .
O7 C99 C100 117.2(4) . .
O8 C99 C100 115.8(4) . .
O2 C100 C99 112.2(3) . .
O2 C100 H10A 109.2 . .
C99 C100 H10A 109.2 . .
O2 C100 H10B 109.2 . .
C99 C100 H10B 109.2 . .
H10A C100 H10B 107.9 . .
O10 C101 O9 127.8(10) . .
O10 C101 O10' 31.3(19) . .
O9 C101 O10' 112.6(16) . .
O10 C101 C102 116.3(10) . .
O9 C101 C102 114.5(6) . .
O10' C101 C102 129.7(17) . .
O3 C102 C101 110.0(4) . .
O3 C102 H10C 109.7 . .
C101 C102 H10C 109.7 . .
O3 C102 H10D 109.7 . .
C101 C102 H10D 109.7 . .
H10C C102 H10D 108.2 . .
O1 C103 C104 114.1(4) . .
O1 C103 H10E 108.7 . .
C104 C103 H10E 108.7 . .
O1 C103 H10F 108.7 . .
C104 C103 H10F 108.7 . .
H10E C103 H10F 107.6 . .
O6 C104 O5 124.7(4) . .
O6 C104 C103 115.8(4) . .
O5 C104 C103 119.3(4) . .
C66 O1 C103 116.5(3) . .
C66 O1 Na2 115.6(2) . .
C103 O1 Na2 125.9(3) . .
C69 O2 C100 109.6(3) . .
C69 O2 Na2 130.6(3) . .
C100 O2 Na2 119.7(2) . .
C80 O3 C102 114.6(4) . .
C80 O3 Na2 114.2(2) . .
C102 O3 Na2 127.2(3) . .
C59 O4 C97 111.1(3) . .
C59 O4 Na2 133.6(2) . .
C97 O4 Na2 115.3(2) . .
C104 O5 Cu4 124.7(3) . 1_565
C99 O8 Cu1 129.6(3) . .
C99 O8 Na2 119.7(3) . .
Cu1 O8 Na2 101.92(12) . .
C101 O9 Cu4 105.0(3) . .
C98 O11 Cu1 131.7(3) . .
C98 O11 Na2 118.0(3) . .
Cu1 O11 Na2 106.15(13) . .
C98 O12 Cu3 129.1(3) . 1_565
C3 O13 C50 114.9(3) . .
C3 O13 Na1 124.4(2) . .
C50 O13 Na1 118.9(2) . .
C24 O14 C45 106.8(3) . .
C24 O14 Na1 136.4(2) . .
C45 O14 Na1 116.8(2) . .
C17 O15 C47 112.4(3) . .
C17 O15 Na1 120.4(2) . .
C47 O15 Na1 127.1(2) . .
C14 O16 C52 107.8(3) . .
C14 O16 Na1 139.1(2) . .
C52 O16 Na1 113.0(2) . .
C49 O17 Cu2 126.9(3) . .
C46 O19 Cu4 128.4(3) . .
C46 O20 Cu3 126.3(2) . .
C46 O20 Na1 122.8(2) . .
Cu3 O20 Na1 109.69(13) . .
C48 O21 Cu1 132.7(3) . 1_545
C48 O22 Cu3 127.0(3) . .
C48 O22 Na1 121.0(2) . .
Cu3 O22 Na1 96.47(11) . .
C51 O23 Na1 119.3(3) . .
C51 O24 Cu3 123.3(3) . 2_656
Cu2 O1W H1C 118(7) . .
Cu2 O1W H1D 105(7) . .
H1C O1W H1D 107(3) . .
Cu2 O2W H2B 102(3) . .
Cu2 O2W H2A 122.2(19) . .
H2B O2W H2A 107(3) . .
Cu1 O3W H3A 110(3) . .
Cu1 O3W H3B 104(4) . .
H3A O3W H3B 123(3) . .
H7B O7W H7A 104(3) . .
Cu4 O25 Cu3 110.01(15) . .
Cu4 O25 H25 94(4) . .
Cu3 O25 H25 130(4) . .

loop_
_geom_bond_atom_site_label_1
_geom_bond_atom_site_label_2
_geom_bond_distance
_geom_bond_site_symmetry_2
Cu1 O21 1.932(3) 1_565
Cu1 O11 1.950(3) .
Cu1 O8 1.954(2) .
Cu1 O3W 1.955(3) .
Cu1 Na2 3.3600(17) .
Cu2 O17 1.954(3) 2_656
Cu2 O17 1.954(3) .
Cu2 O2W 1.964(3) .
Cu2 O2W 1.964(3) 2_656
Cu2 O1W 2.226(5) .
Cu3 O25 1.908(3) .
Cu3 O20 1.955(2) .
Cu3 O24 1.957(3) 2_656
Cu3 O22 1.987(3) .
Cu3 O12 2.377(3) 1_545
Cu3 Na1 3.5359(15) .
Cu4 O25 1.901(3) .
Cu4 O9 1.935(3) .
Cu4 O5 1.970(3) 1_545
Cu4 O19 1.990(3) .
Cu4 H25 2.09(5) .
Na1 O20 2.360(3) .
Na1 O23 2.377(3) .
Na1 O14 2.419(3) .
Na1 O16 2.445(3) .
Na1 O15 2.481(3) .
Na1 O13 2.540(3) .
Na1 O22 2.709(3) .
Na2 O11 2.247(3) .
Na2 O2 2.263(3) .
Na2 O4 2.304(3) .
Na2 O8 2.360(3) .
Na2 O1 2.381(3) .
Na2 O3 2.414(3) .
Na2 C98 3.063(5) .
C1 C25 1.510(6) .
C1 C2 1.518(6) .
C1 H1A 0.9700 .
C1 H1B 0.9700 .
C2 C3 1.387(6) .
C2 C7 1.402(5) .
C3 C4 1.398(6) .
C3 O13 1.403(4) .
C4 C5 1.397(5) .
C4 C8 1.520(6) .
C5 C6 1.395(6) .
C5 H5 0.9300 .
C6 C7 1.389(6) .
C6 C41 1.540(6) .
C7 H7 0.9300 .
C8 C9 1.508(6) .
C8 H8A 0.9700 .
C8 H8B 0.9700 .
C9 C10 1.396(5) .
C9 C14 1.396(6) .
C10 C11 1.390(6) .
C10 H10 0.9300 .
C11 C12 1.384(6) .
C11 C37 1.537(6) .
C12 C13 1.384(5) .
C12 H12 0.9300 .
C13 C14 1.381(5) .
C13 C15 1.513(6) .
C14 O16 1.406(4) .
C15 C16 1.517(6) .
C15 H15A 0.9700 .
C15 H15B 0.9700 .
C16 C17 1.389(5) .
C16 C21 1.395(5) .
C17 C18 1.394(5) .
C17 O15 1.413(4) .
C18 C19 1.384(5) .
C18 C22 1.530(5) .
C19 C20 1.388(5) .
C19 H19 0.9300 .
C20 C21 1.380(6) .
C20 C33 1.534(6) .
C21 H21 0.9300 .
C22 C23 1.517(5) .
C22 H22A 0.9700 .
C22 H22B 0.9700 .
C23 C24 1.381(5) .
C23 C28 1.402(5) .
C24 C25 1.394(5) .
C24 O14 1.403(4) .
C25 C26 1.401(6) .
C26 C27 1.387(6) .
C26 H26 0.9300 .
C27 C28 1.392(5) .
C27 C29 1.537(6) .
C28 H28 0.9300 .
C29 C32 1.512(6) .
C29 C31 1.525(6) .
C29 C30 1.567(7) .
C30 H30A 0.9600 .
C30 H30B 0.9600 .
C30 H30C 0.9600 .
C31 H31A 0.9600 .
C31 H31B 0.9600 .
C31 H31C 0.9600 .
C32 H32A 0.9600 .
C32 H32B 0.9600 .
C32 H32C 0.9600 .
C33 C36 1.504(6) .
C33 C34 1.511(7) .
C33 C35 1.533(8) .
C34 H34A 0.9600 .
C34 H34B 0.9600 .
C34 H34C 0.9600 .
C35 H35A 0.9600 .
C35 H35B 0.9600 .
C35 H35C 0.9600 .
C36 H36A 0.9600 .
C36 H36B 0.9600 .
C36 H36C 0.9600 .
C37 C38' 1.39(2) .
C37 C38 1.495(9) .
C37 C40 1.503(11) .
C37 C39' 1.498(15) .
C37 C39 1.551(10) .
C37 C40' 1.698(18) .
C38 H38A 0.9600 .
C38 H38B 0.9600 .
C38 H38C 0.9600 .
C39 H39A 0.9600 .
C39 H39B 0.9600 .
C39 H39C 0.9600 .
C40 H40A 0.9600 .
C40 H40B 0.9600 .
C40 H40C 0.9600 .
C42 C41 1.456(9) .
C42 H42A 0.9600 .
C42 H42B 0.9600 .
C42 H42C 0.9600 .
C43 C41 1.538(11) .
C43 H43A 0.9600 .
C43 H43B 0.9600 .
C43 H43C 0.9600 .
C44 C41 1.512(11) .
C44 H44A 0.9600 .
C44 H44B 0.9600 .
C44 H44C 0.9600 .
C86 C85 1.506(11) .
C86 H86A 0.9600 .
C86 H86B 0.9600 .
C86 H86C 0.9600 .
C87 C85 1.557(13) .
C87 H87A 0.9600 .
C87 H87B 0.9600 .
C87 H87C 0.9600 .
C88 C85 1.499(12) .
C88 H88A 0.9600 .
C88 H88B 0.9600 .
C88 H88C 0.9600 .
C82 C81 1.536(12) .
C82 H82A 0.9600 .
C82 H82B 0.9600 .
C82 H82C 0.9600 .
C83 C81 1.538(10) .
C83 H83A 0.9600 .
C83 H83B 0.9600 .
C83 H83C 0.9600 .
C84 C81 1.494(11) .
C84 H84A 0.9600 .
C84 H84B 0.9600 .
C84 H84C 0.9600 .
C90 C89 1.488(11) .
C90 H90A 0.9600 .
C90 H90B 0.9600 .
C90 H90C 0.9600 .
C91 C89 1.519(11) .
C91 H91A 0.9600 .
C91 H91B 0.9600 .
C91 H91C 0.9600 .
C92 C89 1.536(16) .
C92 H92A 0.9600 .
C92 H92B 0.9600 .
C92 H92C 0.9600 .
O10 C101 1.179(19) .
C38' H38D 0.9600 .
C38' H38E 0.9600 .
C38' H38F 0.9600 .
C39' H39D 0.9600 .
C39' H39E 0.9600 .
C39' H39F 0.9600 .
C40' H40D 0.9600 .
C40' H40E 0.9600 .
C40' H40F 0.9600 .
C42' C41 1.529(16) .
C42' H42D 0.9600 .
C42' H42E 0.9600 .
C42' H42F 0.9600 .
C43' C41 1.459(15) .
C43' H43D 0.9600 .
C43' H43E 0.9600 .
C43' H43F 0.9600 .
C44' C41 1.575(19) .
C44' H44D 0.9600 .
C44' H44E 0.9600 .
C44' H44F 0.9600 .
C86' C85 1.484(19) .
C86' H86D 0.9600 .
C86' H86E 0.9600 .
C86' H86F 0.9600 .
C87' C85 1.42(3) .
C87' H87D 0.9600 .
C87' H87E 0.9600 .
C87' H87F 0.9600 .
C88' C85 1.622(16) .
C88' H88D 0.9600 .
C88' H88E 0.9600 .
C88' H88F 0.9600 .
C82' C81 1.588(16) .
C82' H82D 0.9600 .
C82' H82E 0.9600 .
C82' H82F 0.9600 .
C83' C81 1.482(19) .
C83' H83D 0.9600 .
C83' H83E 0.9600 .
C83' H83F 0.9600 .
C84' C81 1.596(15) .
C84' H84D 0.9600 .
C84' H84E 0.9600 .
C84' H84F 0.9600 .
C90' C89 1.608(16) .
C90' H90D 0.9600 .
C90' H90E 0.9600 .
C90' H90F 0.9600 .
C91' C89 1.45(3) .
C91' H91D 0.9600 .
C91' H91E 0.9600 .
C91' H91F 0.9600 .
C92' C89 1.557(19) .
C92' H92D 0.9600 .
C92' H92E 0.9600 .
C92' H92F 0.9600 .
O10' C101 1.29(3) .
C45 O14 1.440(4) .
C45 C46 1.502(5) .
C45 H45A 0.9700 .
C45 H45B 0.9700 .
C46 O20 1.249(5) .
C46 O19 1.261(5) .
C47 O15 1.436(4) .
C47 C48 1.502(5) .
C47 H47A 0.9700 .
C47 H47B 0.9700 .
C48 O22 1.247(5) .
C48 O21 1.249(5) .
C49 O18 1.226(5) .
C49 O17 1.270(5) .
C49 C50 1.521(6) .
C50 O13 1.435(5) .
C50 H50A 0.9700 .
C50 H50B 0.9700 .
C51 O23 1.215(5) .
C51 O24 1.282(5) .
C51 C52 1.504(5) .
C52 O16 1.431(5) .
C52 H52A 0.9700 .
C52 H52B 0.9700 .
C53 C54 1.506(5) .
C53 C79 1.507(6) .
C53 H53A 0.9700 .
C53 H53B 0.9700 .
C54 C55 1.390(6) .
C54 C59 1.392(6) .
C55 C56 1.393(6) .
C55 H55 0.9300 .
C56 C57 1.371(6) .
C56 C93 1.532(6) .
C57 C58 1.401(6) .
C57 H57 0.9300 .
C58 C59 1.392(5) .
C58 C60 1.512(5) .
C59 O4 1.406(5) .
C60 C61 1.520(5) .
C60 H60A 0.9700 .
C60 H60B 0.9700 .
C61 C62 1.395(6) .
C61 C66 1.400(6) .
C62 C63 1.373(6) .
C62 H62 0.9300 .
C63 C64 1.376(6) .
C63 C81 1.542(6) .
C64 C65 1.404(6) .
C64 H64 0.9300 .
C65 C66 1.403(5) .
C65 C67 1.525(6) .
C66 O1 1.388(5) .
C67 C68 1.515(6) .
C67 H67A 0.9700 .
C67 H67B 0.9700 .
C68 C69 1.378(5) .
C68 C73 1.404(5) .
C69 C70 1.390(6) .
C69 O2 1.396(5) .
C70 C71 1.400(6) .
C70 C74 1.525(6) .
C71 C72 1.382(6) .
C71 H71 0.9300 .
C72 C73 1.373(6) .
C72 C85 1.542(6) .
C73 H73 0.9300 .
C74 C75 1.542(6) .
C74 H74A 0.9700 .
C74 H74B 0.9700 .
C75 C76 1.362(6) .
C75 C80 1.401(6) .
C76 C77 1.379(7) .
C76 H76 0.9300 .
C77 C78 1.397(6) .
C77 C89 1.544(7) .
C78 C79 1.380(6) .
C78 H78 0.9300 .
C79 C80 1.404(6) .
C80 O3 1.393(5) .
C93 C95 1.517(6) .
C93 C94 1.531(6) .
C93 C96 1.536(6) .
C94 H94A 0.9600 .
C94 H94B 0.9600 .
C94 H94C 0.9600 .
C95 H95A 0.9600 .
C95 H95B 0.9600 .
C95 H95C 0.9600 .
C96 H96A 0.9600 .
C96 H96B 0.9600 .
C96 H96C 0.9600 .
C97 O4 1.447(4) .
C97 C98 1.506(6) .
C97 H97A 0.9700 .
C97 H97B 0.9700 .
C98 O12 1.231(5) .
C98 O11 1.278(5) .
C99 O7 1.230(5) .
C99 O8 1.278(5) .
C99 C100 1.514(6) .
C100 O2 1.437(5) .
C100 H10A 0.9700 .
C100 H10B 0.9700 .
C101 O9 1.282(6) .
C101 C102 1.516(7) .
C102 O3 1.444(5) .
C102 H10C 0.9700 .
C102 H10D 0.9700 .
C103 O1 1.442(5) .
C103 C104 1.500(6) .
C103 H10E 0.9700 .
C103 H10F 0.9700 .
C104 O6 1.224(5) .
C104 O5 1.262(5) .
O5 Cu4 1.970(3) 1_565
O12 Cu3 2.377(3) 1_565
O21 Cu1 1.932(3) 1_545
O24 Cu3 1.957(3) 2_656
O5W O4W 1.162(13) 2_656
O6W O6W' 1.232(13) .
O1W H1C 0.89(2) .
O1W H1D 0.88(2) .
O2W H2B 0.872(18) .
O2W H2A 0.894(17) .
O3W H3A 0.843(18) .
O3W H3B 0.819(19) .
O4W O5W 1.162(13) 2_656
O7W H7B 0.92(2) .
O7W H7A 0.92(2) .
O25 H25 0.74(4) .

loop_
_geom_hbond_atom_site_label_D
_geom_hbond_atom_site_label_H
_geom_hbond_atom_site_label_A
_geom_hbond_distance_DH
_geom_hbond_distance_HA
_geom_hbond_distance_DA
_geom_hbond_angle_DHA
_geom_hbond_site_symmetry_A
O1W H1C O23 0.89(2) 1.75(3) 2.633(4) 171(11) .
O1W H1D O25 0.88(2) 2.22(4) 3.058(3) 158(9) .
O2W H2B O18 0.872(18) 1.82(2) 2.650(4) 158(4) .
O2W H2A O25 0.894(17) 2.02(3) 2.827(4) 150(3) .
O2W H2A O19 0.894(17) 2.52(3) 3.127(4) 126(2) .
O3W H3A O2W 0.843(18) 2.00(3) 2.807(4) 161(4) .
O7W H7B O4W 0.92(2) 2.01(4) 2.871(11) 157(7) 2_666
O7W H7A O6 0.92(2) 2.02(5) 2.836(6) 148(8) .

loop_
_geom_torsion_atom_site_label_1
_geom_torsion_atom_site_label_2
_geom_torsion_atom_site_label_3
_geom_torsion_atom_site_label_4
_geom_torsion
_geom_torsion_site_symmetry_1
_geom_torsion_site_symmetry_4
O25 Cu3 Na1 O20 -39.49(18) . .
O24 Cu3 Na1 O20 -179.22(18) 2_656 .
O22 Cu3 Na1 O20 139.48(18) . .
O12 Cu3 Na1 O20 60.53(15) 1_545 .
O25 Cu3 Na1 O23 88.59(14) . .
O20 Cu3 Na1 O23 128.08(16) . .
O24 Cu3 Na1 O23 -51.15(15) 2_656 .
O22 Cu3 Na1 O23 -92.44(14) . .
O12 Cu3 Na1 O23 -171.39(11) 1_545 .
O25 Cu3 Na1 O14 -61.31(14) . .
O20 Cu3 Na1 O14 -21.82(14) . .
O24 Cu3 Na1 O14 158.96(14) 2_656 .
O22 Cu3 Na1 O14 117.66(14) . .
O12 Cu3 Na1 O14 38.71(10) 1_545 .
O25 Cu3 Na1 O16 133.74(15) . .
O20 Cu3 Na1 O16 173.22(18) . .
O24 Cu3 Na1 O16 -6.00(18) 2_656 .
O22 Cu3 Na1 O16 -47.29(15) . .
O12 Cu3 Na1 O16 -126.25(12) 1_545 .
O25 Cu3 Na1 O15 -150.78(13) . .
O20 Cu3 Na1 O15 -111.30(16) . .
O24 Cu3 Na1 O15 69.48(15) 2_656 .
O22 Cu3 Na1 O15 28.18(13) . .
O12 Cu3 Na1 O15 -50.77(10) 1_545 .
O25 Cu3 Na1 O13 16.47(16) . .
O20 Cu3 Na1 O13 55.96(16) . .
O24 Cu3 Na1 O13 -123.26(16) 2_656 .
O22 Cu3 Na1 O13 -164.56(16) . .
O12 Cu3 Na1 O13 116.49(12) 1_545 .
O25 Cu3 Na1 O22 -178.97(16) . .
O20 Cu3 Na1 O22 -139.48(18) . .
O24 Cu3 Na1 O22 41.29(17) 2_656 .
O12 Cu3 Na1 O22 -78.95(13) 1_545 .
O21 Cu1 Na2 O11 -32.48(19) 1_565 .
O8 Cu1 Na2 O11 162.94(19) . .
O3W Cu1 Na2 O11 -166.61(19) . .
O21 Cu1 Na2 O2 146.29(14) 1_565 .
O11 Cu1 Na2 O2 178.77(18) . .
O8 Cu1 Na2 O2 -18.28(14) . .
O3W Cu1 Na2 O2 12.17(17) . .
O21 Cu1 Na2 O4 -26.33(15) 1_565 .
O11 Cu1 Na2 O4 6.16(16) . .
O8 Cu1 Na2 O4 169.10(16) . .
O3W Cu1 Na2 O4 -160.45(15) . .
O21 Cu1 Na2 O8 164.57(16) 1_565 .
O11 Cu1 Na2 O8 -162.94(19) . .
O3W Cu1 Na2 O8 30.45(18) . .
O21 Cu1 Na2 O1 -117.46(14) 1_565 .
O11 Cu1 Na2 O1 -84.98(17) . .
O8 Cu1 Na2 O1 77.96(15) . .
O3W Cu1 Na2 O1 108.42(16) . .
O21 Cu1 Na2 O3 58.89(14) 1_565 .
O11 Cu1 Na2 O3 91.38(16) . .
O8 Cu1 Na2 O3 -105.68(14) . .
O3W Cu1 Na2 O3 -75.23(16) . .
O21 Cu1 Na2 C98 -41.38(15) 1_565 .
O11 Cu1 Na2 C98 -8.90(17) . .
O8 Cu1 Na2 C98 154.05(16) . .
O3W Cu1 Na2 C98 -175.50(17) . .
C25 C1 C2 C3 -103.7(4) . .
C25 C1 C2 C7 71.2(5) . .
C7 C2 C3 C4 -1.4(6) . .
C1 C2 C3 C4 173.5(4) . .
C7 C2 C3 O13 -178.2(3) . .
C1 C2 C3 O13 -3.3(6) . .
C2 C3 C4 C5 1.7(6) . .
O13 C3 C4 C5 178.4(4) . .
C2 C3 C4 C8 -173.9(4) . .
O13 C3 C4 C8 2.8(6) . .
C3 C4 C5 C6 -1.1(6) . .
C8 C4 C5 C6 174.9(4) . .
C4 C5 C6 C7 0.2(7) . .
C4 C5 C6 C41 -177.2(4) . .
C5 C6 C7 C2 0.2(6) . .
C41 C6 C7 C2 177.5(4) . .
C3 C2 C7 C6 0.5(6) . .
C1 C2 C7 C6 -174.7(4) . .
C5 C4 C8 C9 -65.1(5) . .
C3 C4 C8 C9 110.5(5) . .
C4 C8 C9 C10 87.1(5) . .
C4 C8 C9 C14 -89.2(5) . .
C14 C9 C10 C11 3.1(6) . .
C8 C9 C10 C11 -173.3(4) . .
C9 C10 C11 C12 3.3(7) . .
C9 C10 C11 C37 179.8(4) . .
C10 C11 C12 C13 -4.8(7) . .
C37 C11 C12 C13 178.7(4) . .
C11 C12 C13 C14 -0.3(6) . .
C11 C12 C13 C15 172.6(4) . .
C12 C13 C14 C9 7.3(6) . .
C15 C13 C14 C9 -165.7(4) . .
C12 C13 C14 O16 -170.8(3) . .
C15 C13 C14 O16 16.3(6) . .
C10 C9 C14 C13 -8.6(6) . .
C8 C9 C14 C13 167.8(4) . .
C10 C9 C14 O16 169.5(3) . .
C8 C9 C14 O16 -14.1(6) . .
C14 C13 C15 C16 81.2(5) . .
C12 C13 C15 C16 -91.5(4) . .
C13 C15 C16 C17 -106.6(4) . .
C13 C15 C16 C21 68.7(5) . .
C21 C16 C17 C18 -1.7(6) . .
C15 C16 C17 C18 173.7(4) . .
C21 C16 C17 O15 -178.0(3) . .
C15 C16 C17 O15 -2.6(6) . .
C16 C17 C18 C19 1.9(6) . .
O15 C17 C18 C19 178.2(3) . .
C16 C17 C18 C22 -175.4(4) . .
O15 C17 C18 C22 0.9(6) . .
C17 C18 C19 C20 -1.8(6) . .
C22 C18 C19 C20 175.6(3) . .
C18 C19 C20 C21 1.4(6) . .
C18 C19 C20 C33 -174.6(4) . .
C19 C20 C21 C16 -1.2(6) . .
C33 C20 C21 C16 174.8(4) . .
C17 C16 C21 C20 1.3(6) . .
C15 C16 C21 C20 -174.3(4) . .
C19 C18 C22 C23 -62.2(5) . .
C17 C18 C22 C23 115.1(4) . .
C18 C22 C23 C24 -87.1(4) . .
C18 C22 C23 C28 85.7(5) . .
C28 C23 C24 C25 -8.8(6) . .
C22 C23 C24 C25 164.3(4) . .
C28 C23 C24 O14 168.4(3) . .
C22 C23 C24 O14 -18.5(5) . .
C23 C24 C25 C26 7.7(6) . .
O14 C24 C25 C26 -169.5(3) . .
C23 C24 C25 C1 -168.9(4) . .
O14 C24 C25 C1 13.9(5) . .
C2 C1 C25 C24 86.5(4) . .
C2 C1 C25 C26 -89.9(5) . .
C24 C25 C26 C27 -0.3(6) . .
C1 C25 C26 C27 176.3(4) . .
C25 C26 C27 C28 -5.3(6) . .
C25 C26 C27 C29 175.3(4) . .
C26 C27 C28 C23 4.0(6) . .
C29 C27 C28 C23 -176.5(4) . .
C24 C23 C28 C27 2.8(6) . .
C22 C23 C28 C27 -170.4(4) . .
C26 C27 C29 C32 -0.7(7) . .
C28 C27 C29 C32 179.9(4) . .
C26 C27 C29 C31 123.5(5) . .
C28 C27 C29 C31 -55.9(6) . .
C26 C27 C29 C30 -119.4(5) . .
C28 C27 C29 C30 61.1(5) . .
C21 C20 C33 C36 22.8(7) . .
C19 C20 C33 C36 -161.4(5) . .
C21 C20 C33 C34 -98.6(6) . .
C19 C20 C33 C34 77.2(6) . .
C21 C20 C33 C35 142.7(5) . .
C19 C20 C33 C35 -41.5(6) . .
C12 C11 C37 C38' 18.5(14) . .
C10 C11 C37 C38' -157.8(12) . .
C12 C11 C37 C38 66.7(8) . .
C10 C11 C37 C38 -109.6(7) . .
C12 C11 C37 C40 -169.9(7) . .
C10 C11 C37 C40 13.7(9) . .
C12 C11 C37 C39' -122.9(8) . .
C10 C11 C37 C39' 60.7(9) . .
C12 C11 C37 C39 -51.7(7) . .
C10 C11 C37 C39 131.9(6) . .
C12 C11 C37 C40' 133.6(9) . .
C10 C11 C37 C40' -42.7(10) . .
C7 C6 C41 C42 -109.8(7) . .
C5 C6 C41 C42 67.5(8) . .
C7 C6 C41 C43' 68.5(10) . .
C5 C6 C41 C43' -114.3(10) . .
C7 C6 C41 C44 14.5(8) . .
C5 C6 C41 C44 -168.3(7) . .
C7 C6 C41 C42' -170.4(9) . .
C5 C6 C41 C42' 6.8(10) . .
C7 C6 C41 C43 131.0(6) . .
C5 C6 C41 C43 -51.7(7) . .
C7 C6 C41 C44' -48.7(10) . .
C5 C6 C41 C44' 128.5(9) . .
O14 C45 C46 O20 1.7(5) . .
O14 C45 C46 O19 -176.6(3) . .
O15 C47 C48 O22 -8.2(5) . .
O15 C47 C48 O21 170.5(3) . .
O18 C49 C50 O13 -34.7(6) . .
O17 C49 C50 O13 147.3(4) . .
O23 C51 C52 O16 4.4(6) . .
O24 C51 C52 O16 -174.1(4) . .
C79 C53 C54 C55 -85.8(5) . .
C79 C53 C54 C59 86.9(5) . .
C59 C54 C55 C56 -2.0(6) . .
C53 C54 C55 C56 171.0(4) . .
C54 C55 C56 C57 -2.8(6) . .
C54 C55 C56 C93 178.2(4) . .
C55 C56 C57 C58 2.7(6) . .
C93 C56 C57 C58 -178.3(4) . .
C56 C57 C58 C59 2.2(6) . .
C56 C57 C58 C60 -171.2(4) . .
C57 C58 C59 C54 -7.3(5) . .
C60 C58 C59 C54 166.0(4) . .
C57 C58 C59 O4 175.6(3) . .
C60 C58 C59 O4 -11.0(5) . .
C55 C54 C59 C58 7.3(6) . .
C53 C54 C59 C58 -165.7(3) . .
C55 C54 C59 O4 -175.6(3) . .
C53 C54 C59 O4 11.4(5) . .
C59 C58 C60 C61 -85.8(5) . .
C57 C58 C60 C61 87.2(4) . .
C58 C60 C61 C62 -66.8(5) . .
C58 C60 C61 C66 107.9(5) . .
C66 C61 C62 C63 0.2(6) . .
C60 C61 C62 C63 175.1(4) . .
C61 C62 C63 C64 0.4(7) . .
C61 C62 C63 C81 -174.4(4) . .
C62 C63 C64 C65 -1.1(7) . .
C81 C63 C64 C65 173.8(4) . .
C63 C64 C65 C66 1.1(7) . .
C63 C64 C65 C67 -174.2(4) . .
C62 C61 C66 O1 175.6(3) . .
C60 C61 C66 O1 0.8(6) . .
C62 C61 C66 C65 -0.1(6) . .
C60 C61 C66 C65 -174.9(4) . .
C64 C65 C66 O1 -176.1(4) . .
C67 C65 C66 O1 -1.1(6) . .
C64 C65 C66 C61 -0.5(6) . .
C67 C65 C66 C61 174.6(4) . .
C64 C65 C67 C68 65.6(5) . .
C66 C65 C67 C68 -109.4(4) . .
C65 C67 C68 C69 86.7(5) . .
C65 C67 C68 C73 -86.5(5) . .
C73 C68 C69 C70 7.9(6) . .
C67 C68 C69 C70 -165.5(4) . .
C73 C68 C69 O2 -172.2(4) . .
C67 C68 C69 O2 14.4(6) . .
C68 C69 C70 C71 -7.6(7) . .
O2 C69 C70 C71 172.5(4) . .
C68 C69 C70 C74 166.6(4) . .
O2 C69 C70 C74 -13.3(6) . .
C69 C70 C71 C72 1.6(7) . .
C74 C70 C71 C72 -172.6(4) . .
C70 C71 C72 C73 3.6(8) . .
C70 C71 C72 C85 -178.9(5) . .
C71 C72 C73 C68 -3.2(7) . .
C85 C72 C73 C68 179.3(5) . .
C69 C68 C73 C72 -2.3(7) . .
C67 C68 C73 C72 171.2(4) . .
C69 C70 C74 C75 -88.3(5) . .
C71 C70 C74 C75 85.6(5) . .
C70 C74 C75 C76 -65.8(5) . .
C70 C74 C75 C80 110.7(5) . .
C80 C75 C76 C77 -0.4(7) . .
C74 C75 C76 C77 176.2(4) . .
C75 C76 C77 C78 -0.4(7) . .
C75 C76 C77 C89 -177.2(5) . .
C76 C77 C78 C79 -0.4(7) . .
C89 C77 C78 C79 176.5(4) . .
C77 C78 C79 C80 2.0(7) . .
C77 C78 C79 C53 -174.0(4) . .
C54 C53 C79 C78 66.4(5) . .
C54 C53 C79 C80 -109.3(5) . .
C76 C75 C80 O3 177.9(4) . .
C74 C75 C80 O3 1.3(6) . .
C76 C75 C80 C79 2.2(6) . .
C74 C75 C80 C79 -174.4(4) . .
C78 C79 C80 O3 -178.6(4) . .
C53 C79 C80 O3 -2.9(6) . .
C78 C79 C80 C75 -2.9(6) . .
C53 C79 C80 C75 172.9(4) . .
C62 C63 C81 C84 -32.7(8) . .
C64 C63 C81 C84 152.6(7) . .
C62 C63 C81 C83' 159.7(10) . .
C64 C63 C81 C83' -15.0(11) . .
C62 C63 C81 C84' -71.5(9) . .
C64 C63 C81 C84' 113.9(8) . .
C62 C63 C81 C82 86.1(7) . .
C64 C63 C81 C82 -88.6(7) . .
C62 C63 C81 C83 -153.3(7) . .
C64 C63 C81 C83 32.0(9) . .
C62 C63 C81 C82' 42.0(9) . .
C64 C63 C81 C82' -132.7(8) . .
C73 C72 C85 C87' -174.4(13) . .
C71 C72 C85 C87' 8.2(14) . .
C73 C72 C85 C86' 51.4(13) . .
C71 C72 C85 C86' -126.0(11) . .
C73 C72 C85 C88 -133.9(10) . .
C71 C72 C85 C88 48.7(11) . .
C73 C72 C85 C86 -7.9(10) . .
C71 C72 C85 C86 174.7(8) . .
C73 C72 C85 C87 109.5(8) . .
C71 C72 C85 C87 -67.9(8) . .
C73 C72 C85 C88' -60.0(9) . .
C71 C72 C85 C88' 122.6(8) . .
C76 C77 C89 C91' 2.5(15) . .
C78 C77 C89 C91' -174.2(14) . .
C76 C77 C89 C90 82.4(8) . .
C78 C77 C89 C90 -94.3(7) . .
C76 C77 C89 C91 -34.6(10) . .
C78 C77 C89 C91 148.7(9) . .
C76 C77 C89 C92 -157.0(8) . .
C78 C77 C89 C92 26.3(9) . .
C76 C77 C89 C92' -130.9(9) . .
C78 C77 C89 C92' 52.4(10) . .
C76 C77 C89 C90' 116.9(8) . .
C78 C77 C89 C90' -59.8(9) . .
C57 C56 C93 C95 -174.2(4) . .
C55 C56 C93 C95 4.7(6) . .
C57 C56 C93 C94 65.6(5) . .
C55 C56 C93 C94 -115.4(5) . .
C57 C56 C93 C96 -53.7(6) . .
C55 C56 C93 C96 125.2(5) . .
O4 C97 C98 O12 -163.3(3) . .
O4 C97 C98 O11 16.8(5) . .
O4 C97 C98 Na2 -3.9(3) . .
O11 Na2 C98 O12 -72.2(7) . .
O2 Na2 C98 O12 -39.7(8) . .
O4 Na2 C98 O12 140.0(7) . .
O8 Na2 C98 O12 -44.3(6) . .
O1 Na2 C98 O12 62.0(6) . .
O3 Na2 C98 O12 -140.2(6) . .
Cu1 Na2 C98 O12 -58.7(6) . .
O2 Na2 C98 O11 32.5(5) . .
O4 Na2 C98 O11 -147.8(4) . .
O8 Na2 C98 O11 28.0(3) . .
O1 Na2 C98 O11 134.2(3) . .
O3 Na2 C98 O11 -67.9(3) . .
Cu1 Na2 C98 O11 13.5(3) . .
O11 Na2 C98 C97 150.7(4) . .
O2 Na2 C98 C97 -176.8(3) . .
O4 Na2 C98 C97 2.9(2) . .
O8 Na2 C98 C97 178.7(2) . .
O1 Na2 C98 C97 -75.1(2) . .
O3 Na2 C98 C97 82.8(2) . .
Cu1 Na2 C98 C97 164.2(3) . .
O7 C99 C100 O2 -162.3(4) . .
O8 C99 C100 O2 18.3(5) . .
O10 C101 C102 O3 -74.1(13) . .
O9 C101 C102 O3 118.1(5) . .
O10' C101 C102 O3 -40(2) . .
O1 C103 C104 O6 -161.7(5) . .
O1 C103 C104 O5 22.7(7) . .
C61 C66 O1 C103 103.6(4) . .
C65 C66 O1 C103 -80.7(5) . .
C61 C66 O1 Na2 -91.6(4) . .
C65 C66 O1 Na2 84.2(4) . .
C104 C103 O1 C66 -134.3(4) . .
C104 C103 O1 Na2 62.6(5) . .
O11 Na2 O1 C66 146.5(3) . .
O2 Na2 O1 C66 -72.9(3) . .
O4 Na2 O1 C66 79.6(3) . .
O8 Na2 O1 C66 -141.6(3) . .
O3 Na2 O1 C66 11.4(4) . .
C98 Na2 O1 C66 130.2(3) . .
Cu1 Na2 O1 C66 -177.1(2) . .
O11 Na2 O1 C103 -50.2(3) . .
O2 Na2 O1 C103 90.3(3) . .
O4 Na2 O1 C103 -117.1(3) . .
O8 Na2 O1 C103 21.6(3) . .
O3 Na2 O1 C103 174.7(3) . .
C98 Na2 O1 C103 -66.6(3) . .
Cu1 Na2 O1 C103 -13.9(3) . .
C68 C69 O2 C100 93.1(4) . .
C70 C69 O2 C100 -87.0(5) . .
C68 C69 O2 Na2 -90.5(4) . .
C70 C69 O2 Na2 89.4(4) . .
C99 C100 O2 C69 167.4(4) . .
C99 C100 O2 Na2 -9.4(5) . .
O11 Na2 O2 C69 -163.5(3) . .
O4 Na2 O2 C69 0.2(5) . .
O8 Na2 O2 C69 -175.4(4) . .
O1 Na2 O2 C69 76.8(3) . .
O3 Na2 O2 C69 -78.1(3) . .
C98 Na2 O2 C69 179.8(3) . .
Cu1 Na2 O2 C69 -164.5(3) . .
O11 Na2 O2 C100 12.6(4) . .
O4 Na2 O2 C100 176.3(3) . .
O8 Na2 O2 C100 0.6(3) . .
O1 Na2 O2 C100 -107.2(3) . .
O3 Na2 O2 C100 98.0(3) . .
C98 Na2 O2 C100 -4.2(5) . .
Cu1 Na2 O2 C100 11.6(3) . .
C75 C80 O3 C102 114.0(4) . .
C79 C80 O3 C102 -70.2(5) . .
C75 C80 O3 Na2 -86.8(4) . .
C79 C80 O3 Na2 89.0(4) . .
C101 C102 O3 C80 -107.1(5) . .
C101 C102 O3 Na2 97.0(5) . .
O11 Na2 O3 C80 -146.2(3) . .
O2 Na2 O3 C80 77.0(3) . .
O4 Na2 O3 C80 -75.5(3) . .
O8 Na2 O3 C80 146.4(3) . .
O1 Na2 O3 C80 -7.7(4) . .
C98 Na2 O3 C80 -126.3(3) . .
Cu1 Na2 O3 C80 179.9(3) . .
O11 Na2 O3 C102 9.8(3) . .
O2 Na2 O3 C102 -127.0(3) . .
O4 Na2 O3 C102 80.5(3) . .
O8 Na2 O3 C102 -57.6(3) . .
O1 Na2 O3 C102 148.3(3) . .
C98 Na2 O3 C102 29.7(3) . .
Cu1 Na2 O3 C102 -24.1(3) . .
C58 C59 O4 C97 -88.9(4) . .
C54 C59 O4 C97 93.9(4) . .
C58 C59 O4 Na2 88.0(4) . .
C54 C59 O4 Na2 -89.1(4) . .
C98 C97 O4 C59 -176.7(3) . .
C98 C97 O4 Na2 5.7(4) . .
O11 Na2 O4 C59 167.8(4) . .
O2 Na2 O4 C59 -0.4(5) . .
O8 Na2 O4 C59 173.5(3) . .
O1 Na2 O4 C59 -78.2(3) . .
O3 Na2 O4 C59 78.4(3) . .
C98 Na2 O4 C59 179.8(4) . .
Cu1 Na2 O4 C59 164.2(3) . .
O11 Na2 O4 C97 -15.3(2) . .
O2 Na2 O4 C97 176.4(3) . .
O8 Na2 O4 C97 -9.7(3) . .
O1 Na2 O4 C97 98.7(3) . .
O3 Na2 O4 C97 -104.7(3) . .
C98 Na2 O4 C97 -3.3(2) . .
Cu1 Na2 O4 C97 -19.0(3) . .
O6 C104 O5 Cu4 -1.3(7) . 1_565
C103 C104 O5 Cu4 173.9(3) . 1_565
O7 C99 O8 Cu1 20.4(6) . .
C100 C99 O8 Cu1 -160.3(3) . .
O7 C99 O8 Na2 161.6(4) . .
C100 C99 O8 Na2 -19.0(5) . .
O21 Cu1 O8 C99 88.7(6) 1_565 .
O11 Cu1 O8 C99 157.2(4) . .
O3W Cu1 O8 C99 -11.6(4) . .
Na2 Cu1 O8 C99 146.2(4) . .
O21 Cu1 O8 Na2 -57.5(5) 1_565 .
O11 Cu1 O8 Na2 10.96(12) . .
O3W Cu1 O8 Na2 -157.85(13) . .
O11 Na2 O8 C99 -160.7(3) . .
O2 Na2 O8 C99 10.5(3) . .
O4 Na2 O8 C99 -166.4(3) . .
O1 Na2 O8 C99 93.6(3) . .
O3 Na2 O8 C99 -75.2(3) . .
C98 Na2 O8 C99 -171.4(3) . .
Cu1 Na2 O8 C99 -150.5(3) . .
O11 Na2 O8 Cu1 -10.18(11) . .
O2 Na2 O8 Cu1 160.98(14) . .
O4 Na2 O8 Cu1 -15.9(2) . .
O1 Na2 O8 Cu1 -115.95(12) . .
O3 Na2 O8 Cu1 75.26(12) . .
C98 Na2 O8 Cu1 -20.95(13) . .
O10 C101 O9 Cu4 1.4(14) . .
O10' C101 O9 Cu4 -31(2) . .
C102 C101 O9 Cu4 167.6(3) . .
O25 Cu4 O9 C101 -10.1(5) . .
O5 Cu4 O9 C101 108.0(3) 1_545 .
O19 Cu4 O9 C101 -94.2(3) . .
O12 C98 O11 Cu1 -6.4(6) . .
C97 C98 O11 Cu1 173.5(3) . .
Na2 C98 O11 Cu1 -153.8(5) . .
O12 C98 O11 Na2 147.4(3) . .
C97 C98 O11 Na2 -32.6(5) . .
O21 Cu1 O11 C98 -49.1(4) 1_565 .
O8 Cu1 O11 C98 144.4(4) . .
O3W Cu1 O11 C98 -149.7(5) . .
Na2 Cu1 O11 C98 156.1(4) . .
O21 Cu1 O11 Na2 154.83(14) 1_565 .
O8 Cu1 O11 Na2 -11.74(13) . .
O3W Cu1 O11 Na2 54.2(6) . .
O2 Na2 O11 C98 -161.7(3) . .
O4 Na2 O11 C98 26.3(3) . .
O8 Na2 O11 C98 -149.6(3) . .
O1 Na2 O11 C98 -49.5(3) . .
O3 Na2 O11 C98 112.9(3) . .
Cu1 Na2 O11 C98 -160.0(4) . .
O2 Na2 O11 Cu1 -1.7(3) . .
O4 Na2 O11 Cu1 -173.68(16) . .
O8 Na2 O11 Cu1 10.39(12) . .
O1 Na2 O11 Cu1 110.43(14) . .
O3 Na2 O11 Cu1 -87.12(14) . .
C98 Na2 O11 Cu1 160.0(4) . .
O11 C98 O12 Cu3 -27.3(6) . 1_565
C97 C98 O12 Cu3 152.7(3) . 1_565
Na2 C98 O12 Cu3 22.3(8) . 1_565
C2 C3 O13 C50 -100.7(4) . .
C4 C3 O13 C50 82.5(5) . .
C2 C3 O13 Na1 94.7(4) . .
C4 C3 O13 Na1 -82.1(4) . .
C49 C50 O13 C3 143.9(4) . .
C49 C50 O13 Na1 -50.6(4) . .
O20 Na1 O13 C3 -136.6(3) . .
O23 Na1 O13 C3 130.0(3) . .
O14 Na1 O13 C3 -76.2(3) . .
O16 Na1 O13 C3 62.8(3) . .
O15 Na1 O13 C3 -3.1(4) . .
O22 Na1 O13 C3 170.3(3) . .
Cu3 Na1 O13 C3 -163.6(3) . .
O20 Na1 O13 C50 59.4(3) . .
O23 Na1 O13 C50 -34.0(3) . .
O14 Na1 O13 C50 119.9(3) . .
O16 Na1 O13 C50 -101.2(3) . .
O15 Na1 O13 C50 -167.1(3) . .
O22 Na1 O13 C50 6.4(5) . .
Cu3 Na1 O13 C50 32.4(3) . .
C23 C24 O14 C45 -92.4(4) . .
C25 C24 O14 C45 84.9(4) . .
C23 C24 O14 Na1 84.9(5) . .
C25 C24 O14 Na1 -97.8(4) . .
C46 C45 O14 C24 166.3(3) . .
C46 C45 O14 Na1 -11.6(4) . .
O20 Na1 O14 C24 -165.4(4) . .
O23 Na1 O14 C24 136.8(3) . .
O16 Na1 O14 C24 9.2(4) . .
O15 Na1 O14 C24 -62.8(4) . .
O13 Na1 O14 C24 78.0(3) . .
O22 Na1 O14 C24 -121.4(3) . .
Cu3 Na1 O14 C24 -153.3(3) . .
O20 Na1 O14 C45 11.7(2) . .
O23 Na1 O14 C45 -46.1(4) . .
O16 Na1 O14 C45 -173.6(2) . .
O15 Na1 O14 C45 114.3(3) . .
O13 Na1 O14 C45 -104.9(3) . .
O22 Na1 O14 C45 55.7(3) . .
Cu3 Na1 O14 C45 23.8(3) . .
C16 C17 O15 C47 -88.9(4) . .
C18 C17 O15 C47 94.6(4) . .
C16 C17 O15 Na1 95.2(3) . .
C18 C17 O15 Na1 -81.2(4) . .
C48 C47 O15 C17 -173.6(3) . .
C48 C47 O15 Na1 2.0(5) . .
O20 Na1 O15 C17 129.8(3) . .
O23 Na1 O15 C17 -128.6(3) . .
O14 Na1 O15 C17 62.8(3) . .
O16 Na1 O15 C17 -74.1(3) . .
O13 Na1 O15 C17 -5.6(3) . .
O22 Na1 O15 C17 177.0(3) . .
Cu3 Na1 O15 C17 159.4(3) . .
O20 Na1 O15 C47 -45.4(3) . .
O23 Na1 O15 C47 56.2(3) . .
O14 Na1 O15 C47 -112.4(3) . .
O16 Na1 O15 C47 110.7(3) . .
O13 Na1 O15 C47 179.2(3) . .
O22 Na1 O15 C47 1.8(3) . .
Cu3 Na1 O15 C47 -15.8(3) . .
C13 C14 O16 C52 85.8(4) . .
C9 C14 O16 C52 -92.3(4) . .
C13 C14 O16 Na1 -95.5(4) . .
C9 C14 O16 Na1 86.4(5) . .
C51 C52 O16 C14 154.5(4) . .
C51 C52 O16 Na1 -24.6(5) . .
O20 Na1 O16 C14 166.9(4) . .
O23 Na1 O16 C14 -154.2(4) . .
O14 Na1 O16 C14 -0.5(5) . .
O15 Na1 O16 C14 76.1(4) . .
O13 Na1 O16 C14 -65.8(4) . .
O22 Na1 O16 C14 133.3(4) . .
Cu3 Na1 O16 C14 158.0(4) . .
O20 Na1 O16 C52 -14.4(5) . .
O23 Na1 O16 C52 24.5(3) . .
O14 Na1 O16 C52 178.2(3) . .
O15 Na1 O16 C52 -105.2(3) . .
O13 Na1 O16 C52 112.9(3) . .
O22 Na1 O16 C52 -47.9(3) . .
Cu3 Na1 O16 C52 -23.3(3) . .
O18 C49 O17 Cu2 28.5(7) . .
C50 C49 O17 Cu2 -153.6(3) . .
O17 Cu2 O17 C49 -106(53) 2_656 .
O2W Cu2 O17 C49 -22.2(4) . .
O2W Cu2 O17 C49 170.8(4) 2_656 .
O1W Cu2 O17 C49 74.3(4) . .
O20 C46 O19 Cu4 -18.0(6) . .
C45 C46 O19 Cu4 160.1(3) . .
O25 Cu4 O19 C46 38.6(3) . .
O9 Cu4 O19 C46 -161.3(4) . .
O5 Cu4 O19 C46 -69.1(5) 1_545 .
O19 C46 O20 Cu3 21.7(6) . .
C45 C46 O20 Cu3 -156.4(3) . .
O19 C46 O20 Na1 -172.0(3) . .
C45 C46 O20 Na1 9.9(5) . .
O25 Cu3 O20 C46 -44.7(3) . .
O24 Cu3 O20 C46 172.3(9) 2_656 .
O22 Cu3 O20 C46 137.8(3) . .
O12 Cu3 O20 C46 46.6(3) 1_545 .
Na1 Cu3 O20 C46 167.8(4) . .
O25 Cu3 O20 Na1 147.56(14) . .
O24 Cu3 O20 Na1 4.5(11) 2_656 .
O22 Cu3 O20 Na1 -29.97(14) . .
O12 Cu3 O20 Na1 -121.19(13) 1_545 .
O23 Na1 O20 C46 142.3(3) . .
O14 Na1 O20 C46 -11.8(3) . .
O16 Na1 O20 C46 177.7(3) . .
O15 Na1 O20 C46 -96.4(3) . .
O13 Na1 O20 C46 54.3(3) . .
O22 Na1 O20 C46 -143.7(3) . .
Cu3 Na1 O20 C46 -168.3(4) . .
O23 Na1 O20 Cu3 -49.39(15) . .
O14 Na1 O20 Cu3 156.45(15) . .
O16 Na1 O20 Cu3 -14.0(4) . .
O15 Na1 O20 Cu3 71.86(14) . .
O13 Na1 O20 Cu3 -137.41(12) . .
O22 Na1 O20 Cu3 24.55(11) . .
O22 C48 O21 Cu1 1.2(7) . 1_545
C47 C48 O21 Cu1 -177.4(3) . 1_545
O21 C48 O22 Cu3 -40.0(6) . .
C47 C48 O22 Cu3 138.5(3) . .
O21 C48 O22 Na1 -168.0(3) . .
C47 C48 O22 Na1 10.5(5) . .
O25 Cu3 O22 C48 -130.9(9) . .
O20 Cu3 O22 C48 -112.8(3) . .
O24 Cu3 O22 C48 71.2(3) 2_656 .
O12 Cu3 O22 C48 -30.2(3) 1_545 .
Na1 Cu3 O22 C48 -137.2(4) . .
O25 Cu3 O22 Na1 6.3(10) . .
O20 Cu3 O22 Na1 24.36(11) . .
O24 Cu3 O22 Na1 -151.59(12) 2_656 .
O12 Cu3 O22 Na1 106.96(10) 1_545 .
O20 Na1 O22 C48 117.9(3) . .
O23 Na1 O22 C48 -140.3(3) . .
O14 Na1 O22 C48 70.6(3) . .
O16 Na1 O22 C48 -76.6(3) . .
O15 Na1 O22 C48 -6.6(3) . .
O13 Na1 O22 C48 178.4(3) . .
Cu3 Na1 O22 C48 140.7(3) . .
O20 Na1 O22 Cu3 -22.79(11) . .
O23 Na1 O22 Cu3 78.99(12) . .
O14 Na1 O22 Cu3 -70.10(13) . .
O16 Na1 O22 Cu3 142.68(11) . .
O15 Na1 O22 Cu3 -147.33(14) . .
O13 Na1 O22 Cu3 37.6(4) . .
O24 C51 O23 Na1 -161.8(3) . .
C52 C51 O23 Na1 19.9(5) . .
O20 Na1 O23 C51 141.4(3) . .
O14 Na1 O23 C51 -167.0(3) . .
O16 Na1 O23 C51 -24.2(3) . .
O15 Na1 O23 C51 35.8(3) . .
O13 Na1 O23 C51 -110.6(3) . .
O22 Na1 O23 C51 82.4(3) . .
Cu3 Na1 O23 C51 117.1(3) . .
O23 C51 O24 Cu3 -7.3(6) . 2_656
C52 C51 O24 Cu3 171.1(3) . 2_656
O9 Cu4 O25 Cu3 -149.7(3) . .
O5 Cu4 O25 Cu3 92.94(15) 1_545 .
O19 Cu4 O25 Cu3 -65.78(14) . .
O20 Cu3 O25 Cu4 69.13(14) . .
O24 Cu3 O25 Cu4 -115.19(15) 2_656 .
O22 Cu3 O25 Cu4 87.0(10) . .
O12 Cu3 O25 Cu4 -13.58(14) 1_545 .
Na1 Cu3 O25 Cu4 92.69(14) . .
